data_4502574
loop_
_publ_author_name
'Ritchie, Chris'
'Boskovic, Colette'

_publ_section_title
;
 Disassembly and Reassembly of Polyoxometalates: The Formation of Chains
 from an Adaptable Precursor
;
_journal_issue 2
_journal_name_full 'Crystal Growth &amp; Design'
_journal_page_first 488
_journal_paper_doi 10.1021/cg901400k
_journal_volume 10
_journal_year 2010
_chemical_formula_moiety 'H3, K7, Na6, (As4 W41 O141 Nd3 OH H2O10),60(H2O)'
_chemical_formula_sum 'As4 H144 K7 Na6 Nd3 O212 W41'
_chemical_formula_weight 12218.49
_chemical_name_systematic
; 
 ? 
;
_space_group_IT_number 2
_symmetry_cell_setting triclinic
_symmetry_space_group_name_Hall '-P 1'
_symmetry_space_group_name_H-M 'P -1'
_atom_sites_solution_hydrogens none
_atom_sites_solution_primary direct
_atom_sites_solution_secondary difmap
_audit_creation_method SHELXL-97
_cell_angle_alpha 87.502(3)
_cell_angle_beta 81.844(3)
_cell_angle_gamma 70.296(3)
_cell_formula_units_Z 2
_cell_length_a 20.454(3)
_cell_length_b 21.893(4)
_cell_length_c 23.565(4)
_cell_measurement_reflns_used 6579
_cell_measurement_temperature 130(2)
_cell_measurement_theta_max 27.49
_cell_measurement_theta_min 2.15
_cell_volume 9834(3)
_computing_cell_refinement 'Bruker SMART'
_computing_data_collection 'Bruker SMART'
_computing_data_reduction 'Bruker SAINT'
_computing_molecular_graphics 'Bruker SHELXTL'
_computing_publication_material 'Bruker SHELXTL'
_computing_structure_refinement 'SHELXL-97 (Sheldrick, 1997)'
_computing_structure_solution 'SHELXS-97 (Sheldrick, 1990)'
_diffrn_ambient_temperature 130(2)
_diffrn_measured_fraction_theta_full 0.954
_diffrn_measured_fraction_theta_max 0.954
_diffrn_measurement_device_type ' CCD area detector'
_diffrn_measurement_method ' phi and omega scans'
_diffrn_radiation_monochromator graphite
_diffrn_radiation_source 'fine-focus sealed tube'
_diffrn_radiation_type MoK\a
_diffrn_radiation_wavelength 0.71073
_diffrn_reflns_av_R_equivalents 0.0554
_diffrn_reflns_av_sigmaI/netI 0.1304
_diffrn_reflns_limit_h_max 18
_diffrn_reflns_limit_h_min -26
_diffrn_reflns_limit_k_max 27
_diffrn_reflns_limit_k_min -28
_diffrn_reflns_limit_l_max 30
_diffrn_reflns_limit_l_min -29
_diffrn_reflns_number 62137
_diffrn_reflns_theta_full 27.49
_diffrn_reflns_theta_max 27.49
_diffrn_reflns_theta_min 0.87
_exptl_absorpt_coefficient_mu 25.490
_exptl_absorpt_correction_T_max 0.147
_exptl_absorpt_correction_T_min 0.002
_exptl_absorpt_correction_type multi-scan
_exptl_crystal_colour Purple
_exptl_crystal_density_diffrn 3.899
_exptl_crystal_density_method 'not measured'
_exptl_crystal_description Rod
_exptl_crystal_F_000 9960
_exptl_crystal_size_max 0.35
_exptl_crystal_size_mid 0.20
_exptl_crystal_size_min 0.15
_refine_diff_density_max 7.204
_refine_diff_density_min -3.935
_refine_diff_density_rms 0.652
_refine_ls_extinction_method none
_refine_ls_goodness_of_fit_ref 1.110
_refine_ls_hydrogen_treatment none
_refine_ls_matrix_type full
_refine_ls_number_parameters 1808
_refine_ls_number_reflns 43067
_refine_ls_number_restraints 0
_refine_ls_restrained_S_all 1.110
_refine_ls_R_factor_all 0.1302
_refine_ls_R_factor_gt 0.0974
_refine_ls_shift/su_max 0.001
_refine_ls_shift/su_mean 0.000
_refine_ls_structure_factor_coef Fsqd
_refine_ls_weighting_details 'calc w=1/[\s^2^(Fo^2^)+(0.0645P)^2^+940.5678P] where P=(Fo^2^+2Fc^2^)/3'
_refine_ls_weighting_scheme calc
_refine_ls_wR_factor_gt 0.2141
_refine_ls_wR_factor_ref 0.2347
_reflns_number_gt 32146
_reflns_number_total 43067
_reflns_threshold_expression >2sigma(I)
_cod_data_source_file cg901400k_si_001.cif
_cod_data_source_block Structure
_cod_depositor_comments
;
The following automatic conversions were performed:

'_symmetry_cell_setting' value 'Triclinic' changed to 'triclinic'
according to /home/saulius/struct/CIF-dictionaries/cif_core.dic
dictionary named 'cif_core.dic' version 2.4.2 from 2011-04-26.

Automatic conversion script
Id: cif_fix_values 1715 2011-07-08 13:25:40Z adriana 
;
_cod_original_sg_symbol_H-M P-1
_cod_database_code 4502574

loop_
_symmetry_equiv_pos_as_xyz
'x, y, z'
'-x, -y, -z'

loop_
_atom_site_label
_atom_site_type_symbol
_atom_site_fract_x
_atom_site_fract_y
_atom_site_fract_z
_atom_site_U_iso_or_equiv
_atom_site_adp_type
_atom_site_occupancy
_atom_site_symmetry_multiplicity
_atom_site_calc_flag
_atom_site_refinement_flags
W1 W 0.89474(7) 0.33886(6) 0.65224(6) 0.0253(3) Uani 1 1 d .
W2 W 0.79841(7) 0.42033(7) 0.53349(6) 0.0263(3) Uani 1 1 d .
W3 W 0.70109(7) 0.37942(7) 0.66672(6) 0.0248(3) Uani 1 1 d .
W4 W 0.59573(6) 0.53720(6) 0.67707(5) 0.0203(3) Uani 1 1 d .
W5 W 0.69464(7) 0.57640(6) 0.54656(5) 0.0216(3) Uani 1 1 d .
W6 W 0.87099(7) 0.53573(7) 0.53840(5) 0.0226(3) Uani 1 1 d .
W7 W 0.68022(7) 0.46330(6) 0.78945(5) 0.0199(3) Uani 1 1 d .
W8 W 0.95982(7) 0.45961(6) 0.66056(5) 0.0225(3) Uani 1 1 d .
W9 W 0.87116(7) 0.41783(6) 0.77699(5) 0.0207(3) Uani 1 1 d .
W10 W 0.61163(7) 0.59564(7) 0.94904(6) 0.0251(3) Uani 1 1 d .
W11 W 0.59136(8) 0.74137(7) 1.00469(6) 0.0326(3) Uani 1 1 d .
W12 W 0.57709(8) 0.61934(8) 1.09156(6) 0.0350(3) Uani 1 1 d .
W13 W 0.73232(8) 0.47571(7) 1.10585(6) 0.0295(3) Uani 1 1 d .
W14 W 0.72140(9) 0.76425(7) 1.08697(6) 0.0353(4) Uani 1 1 d .
W15 W 0.86682(8) 0.63288(7) 1.09105(6) 0.0304(3) Uani 1 1 d .
W16 W 0.88642(7) 0.47714(6) 1.03087(6) 0.0231(3) Uani 1 1 d .
W17 W 0.76435(7) 0.45103(6) 0.96189(5) 0.0213(3) Uani 1 1 d .
W18 W 0.71530(9) 0.63427(8) 1.17013(6) 0.0372(4) Uani 1 1 d .
W19 W 0.39902(7) 0.86540(7) 0.80042(6) 0.0275(3) Uani 1 1 d .
W20 W 0.43728(7) 0.72321(7) 0.73331(6) 0.0256(3) Uani 1 1 d .
W21 W 0.45884(7) 0.70353(7) 0.57810(6) 0.0246(3) Uani 1 1 d .
W22 W 0.27674(7) 0.83451(7) 0.73747(6) 0.0279(3) Uani 1 1 d .
W23 W 0.29836(7) 0.82128(7) 0.57973(6) 0.0284(3) Uani 1 1 d .
W24 W 0.25139(7) 0.98307(7) 0.64991(6) 0.0304(3) Uani 1 1 d .
W25 W 0.39818(7) 1.00175(7) 0.57568(6) 0.0262(3) Uani 1 1 d .
W26 W 0.36900(7) 1.01739(7) 0.71980(6) 0.0286(3) Uani 1 1 d .
W27 W 0.44231(7) 0.84486(7) 0.50611(6) 0.0248(3) Uani 1 1 d .
W28 W 0.76314(7) 0.88161(7) 0.64059(6) 0.0258(3) Uani 1 1 d .
W29 W 0.65336(8) 1.02394(7) 0.72871(7) 0.0312(3) Uani 1 1 d .
W30 W 0.92753(7) 0.83819(7) 0.66495(6) 0.0263(3) Uani 1 1 d .
W31 W 0.83205(8) 0.99611(7) 0.66510(7) 0.0327(3) Uani 1 1 d .
W32 W 0.85371(8) 1.01239(7) 0.81810(7) 0.0340(3) Uani 1 1 d .
W33 W 0.82723(8) 0.90857(7) 0.92024(6) 0.0292(3) Uani 1 1 d .
W34 W 0.95975(7) 0.85479(7) 0.81222(6) 0.0273(3) Uani 1 1 d .
W35 W 0.66783(8) 1.02085(7) 0.86634(7) 0.0327(3) Uani 1 1 d .
W36 W 0.74595(7) 0.77786(6) 0.92533(6) 0.0244(3) Uani 1 1 d .
W37 W 0.92840(7) 0.70542(6) 0.77155(5) 0.0214(3) Uani 1 1 d .
W38 W 0.88903(6) 0.64088(6) 0.65035(5) 0.0208(3) Uani 1 1 d .
W39 W 0.61160(6) 0.70622(6) 0.65159(5) 0.0189(2) Uani 1 1 d .
W40 W 0.55452(7) 0.91314(6) 0.74339(6) 0.0248(3) Uani 1 1 d .
W41 W 0.77005(6) 0.57342(6) 0.84244(5) 0.0183(2) Uani 1 1 d .
Nd1 Nd 0.72298(9) 0.74926(8) 0.76306(7) 0.0210(3) Uani 1 1 d .
Nd2 Nd 0.60304(9) 0.88185(8) 0.56774(7) 0.0227(4) Uani 1 1 d .
Nd3 Nd 0.92324(9) 0.61284(8) 0.91666(7) 0.0220(3) Uani 1 1 d .
As1 As 0.43787(16) 0.85855(16) 0.65080(13) 0.0215(7) Uani 1 1 d .
As2 As 0.75095(17) 0.61496(16) 1.00692(14) 0.0235(7) Uani 1 1 d .
As3 As 0.77674(16) 0.51820(15) 0.67192(13) 0.0179(6) Uani 1 1 d .
As4 As 0.78445(17) 0.88545(16) 0.78148(14) 0.0238(7) Uani 1 1 d .
K1 K 0.8583(4) 0.2602(4) 0.4116(5) 0.046(2) Uani 1 1 d .
K2 K 0.5929(4) 0.6440(4) 0.7981(3) 0.0345(18) Uani 1 1 d .
K3 K 0.9683(3) 0.2011(2) 0.93441(19) 0.0027(9) Uiso 1 1 d .
Na1 Na 0.8080(15) 0.7434(11) 0.3127(12) 0.099(9) Uani 1 1 d .
Na2 Na 0.1571(9) 0.7576(9) 0.8406(9) 0.058(5) Uani 1 1 d .
Na3 Na 0.6397(17) 0.7594(16) 0.3463(13) 0.058(8) Uiso 0.60 1 d P
Na4 Na 0.411(2) 0.789(2) 0.2203(18) 0.053(11) Uani 0.40 1 d P
O1 O 0.9341(13) 0.2585(12) 0.6368(11) 0.036(6) Uani 1 1 d .
O2 O 0.8680(12) 0.3695(12) 0.5794(9) 0.033(6) Uani 1 1 d .
O3 O 0.9715(12) 0.3690(11) 0.6397(10) 0.032(6) Uani 1 1 d .
O4 O 0.7992(11) 0.3417(10) 0.6714(9) 0.019(4) Uani 1 1 d .
O5 O 0.8988(12) 0.3393(11) 0.7328(10) 0.029(5) Uiso 1 1 d .
O6 O 0.8515(12) 0.4487(10) 0.6824(8) 0.021(5) Uani 1 1 d .
O7 O 0.7334(11) 0.4000(11) 0.5861(8) 0.021(5) Uani 1 1 d .
O8 O 0.7293(11) 0.4910(12) 0.5075(8) 0.026(5) Uani 1 1 d .
O9 O 0.8646(11) 0.4616(10) 0.5021(9) 0.020(4) Uiso 1 1 d .
O10 O 0.7819(11) 0.5090(9) 0.5956(8) 0.019(4) Uani 1 1 d .
O11 O 0.6813(13) 0.3096(13) 0.6539(12) 0.042(7) Uani 1 1 d .
O12 O 0.6821(11) 0.3864(11) 0.7449(9) 0.027(5) Uani 1 1 d .
O13 O 0.6145(12) 0.4433(13) 0.6578(11) 0.035(6) Uani 1 1 d .
O14 O 0.7115(10) 0.4801(10) 0.6910(8) 0.017(4) Uiso 1 1 d .
O15 O 0.6362(10) 0.5424(9) 0.5993(8) 0.014(4) Uiso 1 1 d .
O16 O 0.5080(12) 0.5589(11) 0.6703(10) 0.029(5) Uiso 1 1 d .
O17 O 0.6045(10) 0.6144(10) 0.6873(8) 0.018(4) Uiso 1 1 d .
O18 O 0.5956(12) 0.5104(11) 0.7570(8) 0.022(5) Uani 1 1 d .
O19 O 0.7808(10) 0.5868(10) 0.5123(8) 0.018(4) Uiso 1 1 d .
O20 O 0.6391(13) 0.6173(12) 0.4989(11) 0.036(6) Uani 1 1 d .
O21 O 0.6816(11) 0.6423(10) 0.6008(8) 0.020(4) Uiso 1 1 d .
O22 O 0.9268(13) 0.5536(12) 0.4835(10) 0.034(6) Uani 1 1 d .
O23 O 0.8576(10) 0.5989(10) 0.5918(8) 0.017(4) Uiso 1 1 d .
O24 O 0.9324(10) 0.4793(11) 0.5848(9) 0.024(5) Uani 1 1 d .
O25 O 0.7786(13) 0.4158(10) 0.7874(9) 0.029(5) Uani 1 1 d .
O26 O 0.6402(12) 0.4427(12) 0.8541(8) 0.026(5) Uani 1 1 d .
O27 O 0.6984(10) 0.5330(10) 0.8090(9) 0.022(5) Uani 1 1 d .
O28 O 1.0473(15) 0.4551(14) 0.6473(10) 0.042(7) Uani 1 1 d .
O29 O 0.9546(12) 0.4309(10) 0.7376(8) 0.025(5) Uani 1 1 d .
O30 O 0.9160(12) 0.5445(12) 0.6788(10) 0.029(5) Uani 1 1 d .
O31 O 0.8992(11) 0.3868(12) 0.8406(9) 0.027(5) Uani 1 1 d .
O32 O 0.8342(10) 0.5087(9) 0.7912(8) 0.015(4) Uiso 1 1 d .
O33 O 0.8077(12) 0.3668(12) 0.4810(10) 0.030(5) Uiso 1 1 d .
O34 O 0.6908(11) 0.6046(11) 0.9001(9) 0.023(5) Uiso 1 1 d .
O35 O 0.5600(12) 0.5840(12) 0.9011(11) 0.036(6) Uani 1 1 d .
O36 O 0.6664(12) 0.5121(10) 0.9662(9) 0.024(5) Uani 1 1 d .
O37 O 0.5690(14) 0.6919(13) 0.9491(10) 0.039(6) Uani 1 1 d .
O38 O 0.5552(14) 0.5950(12) 1.0181(10) 0.039(6) Uani 1 1 d .
O39 O 0.6610(12) 0.6316(11) 1.0172(9) 0.027(5) Uani 1 1 d .
O40 O 0.5315(15) 0.8140(14) 0.9953(12) 0.049(7) Uani 1 1 d .
O41 O 0.5361(13) 0.7060(12) 1.0637(9) 0.035(6) Uani 1 1 d .
O42 O 0.6349(14) 0.7614(15) 1.0601(11) 0.043(7) Uani 1 1 d .
O43 O 0.6712(11) 0.7424(10) 0.9543(9) 0.021(5) Uiso 1 1 d .
O44 O 0.6392(13) 0.5352(14) 1.0935(10) 0.040(7) Uani 1 1 d .
O45 O 0.6216(19) 0.6494(16) 1.1407(11) 0.059(9) Uani 1 1 d .
O46 O 0.5024(14) 0.6188(15) 1.1358(13) 0.054(8) Uani 1 1 d .
O47 O 0.7341(14) 0.5452(14) 1.1484(11) 0.043(7) Uiso 1 1 d .
O48 O 0.7098(13) 0.4274(13) 1.1604(11) 0.037(6) Uiso 1 1 d .
O49 O 0.8297(14) 0.4417(14) 1.0962(10) 0.039(7) Uani 1 1 d .
O50 O 0.7276(12) 0.4295(11) 1.0431(9) 0.027(5) Uani 1 1 d .
O51 O 0.7702(11) 0.5311(10) 1.0270(9) 0.023(5) Uani 1 1 d .
O52 O 0.7573(13) 0.6507(11) 1.0732(9) 0.032(6) Uani 1 1 d .
O53 O 0.8112(13) 0.7255(12) 1.1056(9) 0.036(6) Uani 1 1 d .
O54 O 0.6975(17) 0.8420(15) 1.1157(12) 0.052(8) Uani 1 1 d .
O55 O 0.6922(15) 0.7260(15) 1.1602(10) 0.047(8) Uani 1 1 d .
O56 O 0.7522(11) 0.7786(11) 1.0117(9) 0.023(5) Uiso 1 1 d .
O57 O 0.8900(12) 0.6403(12) 1.0159(10) 0.030(5) Uiso 1 1 d .
O58 O 0.9428(14) 0.6249(12) 1.1218(12) 0.042(7) Uani 1 1 d .
O59 O 0.8089(14) 0.6256(13) 1.1680(10) 0.040(7) Uani 1 1 d .
O60 O 0.8759(12) 0.5428(11) 1.0835(9) 0.027(5) Uani 1 1 d .
O61 O 0.9674(11) 0.4209(10) 1.0454(8) 0.018(4) Uiso 1 1 d .
O62 O 0.8556(10) 0.4207(10) 0.9858(8) 0.018(4) Uiso 1 1 d .
O63 O 0.7607(14) 0.3839(12) 0.9324(10) 0.035(6) Uani 1 1 d .
O64 O 0.7849(10) 0.4969(9) 0.9003(8) 0.015(4) Uiso 1 1 d .
O65 O 0.6879(15) 0.6319(14) 1.2430(10) 0.042(7) Uani 1 1 d .
O66 O 0.4007(14) 0.8812(14) 0.8717(12) 0.043(7) Uiso 1 1 d .
O67 O 0.4851(13) 0.8723(12) 0.7626(11) 0.037(6) Uani 1 1 d .
O68 O 0.4402(10) 0.7728(11) 0.8007(11) 0.030(6) Uani 1 1 d .
O69 O 0.3063(11) 0.8588(11) 0.8034(9) 0.024(5) Uiso 1 1 d .
O70 O 0.3585(13) 0.9518(10) 0.7731(10) 0.031(6) Uani 1 1 d .
O71 O 0.3916(11) 0.8309(10) 0.7109(9) 0.021(4) Uiso 1 1 d .
O72 O 0.4641(11) 0.6500(12) 0.7671(10) 0.031(6) Uani 1 1 d .
O73 O 0.5220(12) 0.7360(11) 0.7020(9) 0.025(5) Uani 1 1 d .
O74 O 0.4283(11) 0.6990(10) 0.6602(10) 0.026(5) Uani 1 1 d .
O75 O 0.3387(12) 0.7471(13) 0.7553(10) 0.038(7) Uani 1 1 d .
O76 O 0.5438(11) 0.6987(11) 0.5976(9) 0.025(5) Uani 1 1 d .
O77 O 0.4749(12) 0.6257(12) 0.5530(11) 0.035(6) Uani 1 1 d .
O78 O 0.3539(12) 0.7357(12) 0.5731(10) 0.030(6) Uani 1 1 d .
O79 O 0.4666(11) 0.7486(11) 0.5094(9) 0.024(5) Uiso 1 1 d .
O80 O 0.4104(11) 0.8227(10) 0.5975(9) 0.021(4) Uiso 1 1 d .
O81 O 0.2834(12) 0.8057(12) 0.6655(11) 0.035(6) Uani 1 1 d .
O82 O 0.2467(12) 0.9211(12) 0.7137(10) 0.036(6) Uani 1 1 d .
O83 O 0.1981(12) 0.8282(12) 0.7692(10) 0.031(5) Uiso 1 1 d .
O84 O 0.2213(14) 0.8148(15) 0.5601(11) 0.045(7) Uani 1 1 d .
O85 O 0.2646(11) 0.9094(14) 0.6046(10) 0.037(7) Uani 1 1 d .
O86 O 0.3441(11) 0.8395(13) 0.5102(10) 0.034(6) Uani 1 1 d .
O87 O 0.2905(13) 1.0245(12) 0.5886(11) 0.033(6) Uani 1 1 d .
O88 O 0.2715(11) 1.0301(11) 0.7027(9) 0.024(5) Uiso 1 1 d .
O89 O 0.1624(13) 1.0235(14) 0.6502(14) 0.054(9) Uani 1 1 d .
O90 O 0.3770(12) 0.9399(11) 0.6502(10) 0.028(5) Uiso 1 1 d .
O91 O 0.3945(10) 0.9351(10) 0.5289(8) 0.018(4) Uiso 1 1 d .
O92 O 0.4864(12) 0.9644(11) 0.5800(9) 0.027(5) Uiso 1 1 d .
O93 O 0.3946(12) 1.0625(11) 0.5234(9) 0.025(5) Uiso 1 1 d .
O94 O 0.3799(12) 1.0535(11) 0.6430(9) 0.028(5) Uani 1 1 d .
O95 O 0.3453(14) 1.0833(14) 0.7638(12) 0.043(7) Uani 1 1 d .
O96 O 0.5231(12) 0.8456(11) 0.5263(9) 0.026(5) Uiso 1 1 d .
O97 O 0.4506(15) 0.8538(14) 0.4331(11) 0.043(7) Uani 1 1 d .
O98 O 0.4617(12) 0.9851(11) 0.7226(9) 0.027(5) Uiso 1 1 d .
O99 O 0.7256(11) 0.8720(11) 0.5785(9) 0.026(5) Uani 1 1 d .
O100 O 0.7511(11) 0.8193(12) 0.6884(9) 0.029(5) Uani 1 1 d .
O101 O 0.8618(11) 0.8410(13) 0.6123(10) 0.031(6) Uani 1 1 d .
O102 O 0.7905(12) 0.9616(12) 0.6152(10) 0.033(6) Uani 1 1 d .
O103 O 0.6874(12) 0.9509(11) 0.6776(9) 0.031(6) Uani 1 1 d .
O104 O 0.5822(13) 0.9843(12) 0.7505(11) 0.041(7) Uani 1 1 d .
O105 O 0.6075(16) 1.0787(13) 0.695(2) 0.097(17) Uani 1 1 d .
O106 O 0.6311(12) 1.0674(11) 0.7959(15) 0.047(8) Uani 1 1 d .
O107 O 0.7394(14) 1.0375(13) 0.7068(12) 0.039(6) Uani 1 1 d .
O108 O 0.7106(11) 0.9554(10) 0.7941(10) 0.033(6) Uani 1 1 d .
O109 O 1.0045(14) 0.8017(13) 0.6212(10) 0.037(6) Uani 1 1 d .
O110 O 0.9109(11) 0.7744(11) 0.7070(9) 0.022(5) Uani 1 1 d .
O111 O 0.9197(13) 0.9284(11) 0.6447(11) 0.033(6) Uani 1 1 d .
O112 O 0.8170(12) 0.9054(11) 0.7094(9) 0.025(5) Uiso 1 1 d .
O113 O 0.9646(13) 0.8569(12) 0.7322(12) 0.040(6) Uani 1 1 d .
O114 O 0.8638(13) 1.0066(12) 0.7382(11) 0.034(6) Uani 1 1 d .
O115 O 0.8485(15) 1.0595(13) 0.6256(12) 0.046(7) Uani 1 1 d .
O116 O 0.7607(14) 1.0457(11) 0.8277(12) 0.042(7) Uani 1 1 d .
O117 O 0.8810(15) 1.0794(13) 0.8242(13) 0.048(7) Uani 1 1 d .
O118 O 0.8484(14) 0.9859(12) 0.9006(11) 0.040(7) Uani 1 1 d .
O119 O 0.8425(14) 0.9103(13) 0.8187(11) 0.038(6) Uiso 1 1 d .
O120 O 0.9475(12) 0.9406(12) 0.8144(10) 0.029(5) Uiso 1 1 d .
O121 O 0.8254(13) 0.9121(14) 0.9919(13) 0.051(8) Uani 1 1 d .
O122 O 0.9188(13) 0.8586(12) 0.8943(13) 0.039(7) Uani 1 1 d .
O123 O 0.7979(12) 0.8359(11) 0.9168(10) 0.029(5) Uani 1 1 d .
O124 O 0.7319(13) 0.9604(13) 0.9102(11) 0.037(6) Uani 1 1 d .
O125 O 1.0474(14) 0.8206(14) 0.8203(10) 0.038(6) Uani 1 1 d .
O126 O 0.9304(13) 0.7761(13) 0.8118(9) 0.034(6) Uani 1 1 d .
O127 O 0.5984(15) 0.9913(14) 0.8842(12) 0.048(7) Uiso 1 1 d .
O128 O 0.6406(11) 1.0909(11) 0.9180(11) 0.030(6) Uani 1 1 d .
O129 O 0.6576(13) 0.8737(13) 0.9513(10) 0.036(6) Uani 1 1 d .
O130 O 0.8180(11) 0.7054(9) 0.9154(8) 0.018(4) Uani 1 1 d .
O131 O 0.7185(13) 0.7919(10) 0.8570(10) 0.030(6) Uani 1 1 d .
O132 O 1.0399(12) 0.6989(12) 0.7357(10) 0.031(5) Uani 1 1 d .
O133 O 0.9625(11) 0.6493(10) 0.8243(8) 0.020(4) Uiso 1 1 d .
O134 O 0.9452(10) 0.6478(10) 0.7100(10) 0.021(5) Uani 1 1 d .
O135 O 0.8403(11) 0.7183(11) 0.7870(10) 0.025(5) Uani 1 1 d .
O136 O 1.0022(13) 0.5918(12) 0.5976(11) 0.036(6) Uani 1 1 d .
O137 O 0.8971(10) 0.7041(9) 0.6047(8) 0.017(4) Uani 1 1 d .
O138 O 0.8093(11) 0.6763(12) 0.6926(9) 0.027(5) Uani 1 1 d .
O139 O 0.6153(12) 0.7791(10) 0.6149(9) 0.025(5) Uani 1 1 d .
O140 O 0.6597(11) 0.7076(10) 0.7080(9) 0.021(4) Uiso 1 1 d .
O141 O 0.6235(13) 0.8539(12) 0.7697(9) 0.031(6) Uani 1 1 d .
O142 O 0.5070(14) 0.9491(13) 0.8346(11) 0.039(6) Uiso 1 1 d .
O143 O 0.5779(11) 0.8961(10) 0.6703(9) 0.022(5) Uiso 1 1 d .
O144 O 0.7411(12) 0.6408(11) 0.7961(9) 0.026(5) Uani 1 1 d .
O145 O 0.8350(11) 0.5920(10) 0.8729(10) 0.024(5) Uani 1 1 d .
O146 O 0.6120(13) 0.7481(12) 0.8345(11) 0.036(6) Uani 1 1 d .
O147 O 0.6164(12) 0.9914(13) 0.5808(11) 0.036(6) Uani 1 1 d .
O148 O 0.6836(14) 0.7986(12) 0.4966(9) 0.036(6) Uani 1 1 d .
O149 O 0.9889(14) 0.5165(11) 0.8570(9) 0.031(6) Uani 1 1 d .
O150 O 0.9580(14) 0.7126(13) 0.9247(12) 0.046(7) Uani 1 1 d .
O151 O 0.7539(19) 0.3125(18) 0.3347(16) 0.073(10) Uiso 1 1 d .
O152 O 0.8860(16) 0.1786(15) 0.3146(12) 0.050(7) Uiso 1 1 d .
O153 O 0.8984(15) 0.3627(14) 0.3600(12) 0.044(7) Uiso 1 1 d .
O154 O 0.280(3) 0.698(2) 0.855(2) 0.114(16) Uiso 1 1 d .
O155 O 0.133(3) 0.857(3) 0.903(2) 0.14(2) Uiso 1 1 d .
O156 O 0.1067(17) 0.6927(16) 0.9066(13) 0.057(8) Uiso 1 1 d .
O157 O 0.1662(19) 0.6794(18) 0.7694(15) 0.070(10) Uiso 1 1 d .
O158 O 1.0869(19) 0.2161(18) 0.9686(16) 0.074(10) Uiso 1 1 d .
O159 O 0.9646(12) 0.3194(11) 0.9325(9) 0.026(5) Uiso 1 1 d .
O160 O 0.979(3) 0.163(3) 1.031(2) 0.122(17) Uiso 1 1 d .
O161 O 0.9077(12) 0.5223(11) 0.9717(9) 0.031(6) Uani 1 1 d .
O200 O 0.9458(17) 0.7767(16) 0.5071(14) 0.058(8) Uiso 1 1 d .
O201 O 0.9962(11) 0.6403(11) 0.4912(9) 0.025(5) Uiso 1 1 d .
O202 O 0.830(2) 0.845(2) 0.2758(19) 0.095(13) Uiso 1 1 d .
O203 O 0.7071(17) 0.7816(16) 0.2557(14) 0.058(8) Uiso 1 1 d .
O204 O 0.301(3) 0.864(3) 0.404(2) 0.120(17) Uiso 1 1 d .
O205 O 0.6160(13) 0.7306(12) 0.4398(10) 0.035(6) Uiso 1 1 d .
O206 O 0.4652(12) 0.0991(11) 0.7853(10) 0.028(5) Uiso 1 1 d .
O207 O 0.5614(13) 0.4442(12) 0.9551(10) 0.035(6) Uiso 1 1 d .
O208 O 0.1867(16) 0.4313(15) 0.6092(13) 0.052(8) Uiso 1 1 d .
O209 O 0.730(3) 0.822(2) 0.380(2) 0.108(15) Uiso 1 1 d .
O210 O 0.067(2) 0.009(2) 0.540(2) 0.105(15) Uiso 1 1 d .
O211 O 0.396(3) 0.783(3) 0.322(2) 0.121(17) Uiso 1 1 d .
O212 O 0.915(3) 0.827(3) 0.395(2) 0.133(19) Uiso 1 1 d .
O213 O 0.335(4) 0.680(4) 0.066(3) 0.18(3) Uiso 1 1 d .
O214 O 0.388(2) 0.6935(19) 0.2005(16) 0.075(10) Uiso 1 1 d .
O215 O 0.739(2) 0.674(2) 0.3404(18) 0.088(12) Uiso 1 1 d .
O216 O 0.751(2) 0.162(2) 0.9093(18) 0.089(12) Uiso 1 1 d .
O217 O 0.967(3) 0.138(3) 0.850(2) 0.129(19) Uiso 1 1 d .
O218 O 0.284(2) 0.840(2) 0.2229(19) 0.099(14) Uiso 1 1 d .
O219 O 0.412(3) 0.786(3) 0.114(2) 0.127(18) Uiso 1 1 d .
O220 O 0.7378(12) 0.0160(12) 0.5145(10) 0.029(5) Uiso 1 1 d .
O221 O 0.016(4) 0.055(3) 0.463(3) 0.17(3) Uiso 1 1 d .
O222 O 0.291(2) 0.504(2) 0.725(2) 0.101(14) Uiso 1 1 d .
O223 O 0.555(3) 0.856(3) 0.343(2) 0.122(17) Uiso 1 1 d .
O224 O 0.0482(14) 0.5317(14) 0.7438(11) 0.043(7) Uiso 1 1 d .
O225 O 0.4677(18) 0.5246(17) 0.8232(15) 0.065(9) Uiso 1 1 d .
O226 O 0.158(2) 0.5557(19) 0.7809(16) 0.075(10) Uiso 1 1 d .
O227 O 0.883(2) 0.7090(19) 0.3945(16) 0.079(11) Uiso 1 1 d .
O228 O 0.8103(17) 0.7151(16) 0.5165(14) 0.058(8) Uiso 1 1 d .
O229 O 0.4391(16) 0.7248(15) 0.9131(13) 0.054(8) Uiso 1 1 d .
O230 O 0.690(2) 0.2467(19) 0.8534(16) 0.075(10) Uiso 1 1 d .
O231 O 0.776(2) 0.465(2) 0.3696(18) 0.091(13) Uiso 1 1 d .

loop_
_atom_site_aniso_label
_atom_site_aniso_U_11
_atom_site_aniso_U_22
_atom_site_aniso_U_33
_atom_site_aniso_U_23
_atom_site_aniso_U_13
_atom_site_aniso_U_12
W1 0.0230(7) 0.0187(7) 0.0286(7) -0.0008(5) -0.0020(5) -0.0005(5)
W2 0.0259(7) 0.0262(7) 0.0232(6) -0.0054(5) -0.0016(5) -0.0040(6)
W3 0.0263(7) 0.0202(7) 0.0277(7) -0.0023(5) -0.0039(5) -0.0070(6)
W4 0.0159(6) 0.0198(6) 0.0238(6) 0.0009(5) -0.0040(5) -0.0038(5)
W5 0.0177(6) 0.0252(7) 0.0190(6) 0.0018(5) -0.0056(5) -0.0025(5)
W6 0.0183(6) 0.0258(7) 0.0205(6) 0.0006(5) -0.0016(5) -0.0039(5)
W7 0.0191(6) 0.0172(6) 0.0219(6) 0.0016(5) -0.0035(5) -0.0039(5)
W8 0.0165(6) 0.0220(7) 0.0256(6) 0.0020(5) -0.0032(5) -0.0020(5)
W9 0.0185(6) 0.0176(6) 0.0223(6) 0.0021(5) -0.0043(5) -0.0007(5)
W10 0.0178(6) 0.0249(7) 0.0279(7) 0.0020(5) -0.0036(5) -0.0011(5)
W11 0.0291(7) 0.0241(7) 0.0362(8) -0.0021(6) -0.0023(6) 0.0015(6)
W12 0.0277(7) 0.0345(8) 0.0331(8) 0.0011(6) 0.0048(6) -0.0013(7)
W13 0.0316(7) 0.0293(8) 0.0245(7) 0.0073(6) -0.0024(6) -0.0074(6)
W14 0.0481(9) 0.0253(8) 0.0269(7) -0.0026(6) -0.0095(6) -0.0030(7)
W15 0.0400(8) 0.0258(7) 0.0266(7) 0.0042(5) -0.0142(6) -0.0091(6)
W16 0.0231(6) 0.0201(6) 0.0261(6) 0.0066(5) -0.0103(5) -0.0054(5)
W17 0.0189(6) 0.0199(6) 0.0239(6) 0.0048(5) -0.0061(5) -0.0043(5)
W18 0.0491(10) 0.0324(8) 0.0237(7) -0.0013(6) -0.0035(6) -0.0057(7)
W19 0.0276(7) 0.0262(7) 0.0241(6) 0.0029(5) -0.0049(5) -0.0025(6)
W20 0.0219(6) 0.0237(7) 0.0255(6) 0.0048(5) -0.0014(5) -0.0016(6)
W21 0.0192(6) 0.0256(7) 0.0286(7) 0.0050(5) -0.0099(5) -0.0050(5)
W22 0.0193(6) 0.0292(8) 0.0306(7) 0.0064(6) -0.0018(5) -0.0037(6)
W23 0.0182(6) 0.0335(8) 0.0325(7) 0.0081(6) -0.0075(5) -0.0066(6)
W24 0.0202(7) 0.0283(8) 0.0345(7) 0.0083(6) -0.0040(6) 0.0018(6)
W25 0.0242(7) 0.0229(7) 0.0257(6) 0.0082(5) -0.0063(5) -0.0002(6)
W26 0.0251(7) 0.0235(7) 0.0297(7) 0.0028(5) -0.0062(6) 0.0024(6)
W27 0.0195(6) 0.0285(7) 0.0248(6) 0.0068(5) -0.0078(5) -0.0048(6)
W28 0.0248(7) 0.0227(7) 0.0304(7) 0.0088(5) -0.0111(5) -0.0068(6)
W29 0.0306(7) 0.0209(7) 0.0418(8) 0.0070(6) -0.0151(6) -0.0050(6)
W30 0.0247(7) 0.0237(7) 0.0311(7) 0.0078(5) -0.0081(5) -0.0080(6)
W31 0.0342(8) 0.0241(7) 0.0446(8) 0.0146(6) -0.0167(7) -0.0134(6)
W32 0.0345(8) 0.0211(7) 0.0498(9) 0.0030(6) -0.0174(7) -0.0092(6)
W33 0.0302(7) 0.0229(7) 0.0339(7) -0.0023(6) -0.0111(6) -0.0051(6)
W34 0.0254(7) 0.0226(7) 0.0347(7) 0.0020(6) -0.0115(6) -0.0064(6)
W35 0.0320(8) 0.0208(7) 0.0421(8) -0.0037(6) -0.0122(6) -0.0014(6)
W36 0.0265(7) 0.0190(6) 0.0256(6) 0.0017(5) -0.0111(5) -0.0020(5)
W37 0.0211(6) 0.0204(6) 0.0234(6) 0.0056(5) -0.0089(5) -0.0061(5)
W38 0.0177(6) 0.0229(7) 0.0208(6) 0.0034(5) -0.0046(5) -0.0049(5)
W39 0.0174(6) 0.0168(6) 0.0206(6) 0.0033(5) -0.0065(5) -0.0022(5)
W40 0.0237(7) 0.0197(7) 0.0270(6) 0.0027(5) -0.0095(5) 0.0001(5)
W41 0.0172(6) 0.0162(6) 0.0202(6) 0.0033(5) -0.0066(5) -0.0024(5)
Nd1 0.0208(8) 0.0178(8) 0.0238(8) 0.0047(6) -0.0080(7) -0.0043(7)
Nd2 0.0224(8) 0.0201(9) 0.0243(8) 0.0063(7) -0.0089(7) -0.0039(7)
Nd3 0.0217(8) 0.0204(9) 0.0252(8) 0.0067(7) -0.0109(7) -0.0064(7)
As1 0.0185(15) 0.0196(16) 0.0215(15) 0.0043(12) -0.0049(12) 0.0006(13)
As2 0.0250(17) 0.0209(17) 0.0221(15) 0.0031(13) -0.0075(13) -0.0032(14)
As3 0.0161(14) 0.0177(15) 0.0187(14) -0.0020(11) -0.0031(11) -0.0034(12)
As4 0.0231(16) 0.0167(16) 0.0304(17) 0.0051(13) -0.0085(13) -0.0037(13)
K1 0.021(4) 0.032(5) 0.080(7) -0.020(4) 0.003(4) -0.004(4)
K2 0.034(4) 0.026(4) 0.041(4) 0.003(3) -0.019(3) -0.002(3)
Na1 0.12(2) 0.050(13) 0.13(2) 0.027(14) -0.078(18) -0.009(13)
Na2 0.042(10) 0.054(11) 0.083(14) 0.010(10) -0.021(9) -0.018(9)
Na4 0.06(3) 0.07(3) 0.05(2) -0.01(2) -0.01(2) -0.05(3)
O1 0.039(15) 0.038(15) 0.047(15) -0.002(12) -0.006(12) -0.034(13)
O2 0.025(12) 0.042(15) 0.021(11) -0.009(10) -0.008(9) 0.004(11)
O3 0.031(13) 0.025(13) 0.037(13) 0.011(10) 0.001(11) -0.011(11)
O4 0.020(11) 0.016(10) 0.026(11) 0.002(8) 0.005(8) -0.016(9)
O6 0.041(13) 0.014(10) 0.017(10) 0.008(8) -0.014(9) -0.017(10)
O7 0.023(11) 0.029(12) 0.013(9) -0.015(8) 0.014(8) -0.018(10)
O8 0.023(11) 0.050(15) 0.010(9) -0.012(9) 0.010(8) -0.022(11)
O10 0.024(11) 0.011(10) 0.020(10) -0.003(8) -0.016(9) 0.000(9)
O11 0.024(13) 0.042(16) 0.065(18) -0.003(14) -0.003(12) -0.018(12)
O12 0.024(12) 0.025(12) 0.022(11) 0.011(9) -0.001(9) 0.002(10)
O13 0.017(12) 0.048(16) 0.042(14) 0.008(12) -0.009(10) -0.014(12)
O18 0.035(13) 0.028(12) 0.010(9) 0.003(8) -0.017(9) -0.012(10)
O20 0.028(13) 0.033(14) 0.039(14) -0.001(11) -0.016(11) 0.004(11)
O22 0.032(14) 0.027(13) 0.034(13) 0.014(11) -0.005(11) 0.002(11)
O24 0.008(10) 0.026(12) 0.031(12) -0.009(10) -0.003(9) 0.005(9)
O25 0.045(15) 0.014(11) 0.025(12) -0.004(9) -0.005(10) -0.008(11)
O26 0.028(12) 0.045(15) 0.013(10) 0.017(10) -0.008(9) -0.021(11)
O27 0.011(10) 0.015(11) 0.032(12) -0.001(9) -0.001(9) 0.004(9)
O28 0.050(17) 0.052(18) 0.024(13) 0.001(12) -0.011(12) -0.016(14)
O29 0.040(14) 0.019(11) 0.013(10) 0.004(8) -0.006(9) -0.004(10)
O30 0.022(12) 0.028(13) 0.033(13) -0.002(10) 0.000(10) -0.003(10)
O31 0.023(12) 0.043(15) 0.022(11) -0.006(10) -0.001(9) -0.018(11)
O35 0.016(12) 0.037(15) 0.058(17) 0.003(13) 0.001(11) -0.017(11)
O36 0.029(12) 0.016(11) 0.025(11) 0.015(9) -0.017(9) -0.002(10)
O37 0.046(16) 0.042(16) 0.028(13) 0.005(11) -0.019(12) -0.009(13)
O38 0.045(16) 0.019(13) 0.034(14) -0.013(10) 0.003(12) 0.011(12)
O39 0.033(13) 0.023(12) 0.017(10) 0.001(9) 0.005(9) 0.000(10)
O40 0.044(17) 0.047(18) 0.051(18) 0.005(14) -0.004(14) -0.009(14)
O41 0.032(14) 0.037(15) 0.018(11) -0.018(10) 0.006(10) 0.011(11)
O42 0.035(15) 0.06(2) 0.031(14) 0.005(13) -0.009(11) -0.017(14)
O44 0.030(14) 0.057(18) 0.026(13) 0.014(12) -0.005(11) -0.008(13)
O45 0.11(3) 0.07(2) 0.028(14) 0.011(14) -0.025(16) -0.06(2)
O46 0.033(16) 0.06(2) 0.052(18) 0.002(15) 0.002(13) 0.006(14)
O49 0.045(16) 0.056(18) 0.028(13) 0.017(12) -0.009(11) -0.031(14)
O50 0.038(14) 0.017(11) 0.027(12) -0.001(9) -0.006(10) -0.011(10)
O51 0.022(11) 0.022(12) 0.018(10) 0.011(9) -0.009(9) 0.004(9)
O52 0.047(15) 0.012(11) 0.025(12) -0.008(9) 0.004(11) 0.002(11)
O53 0.043(15) 0.036(15) 0.018(11) -0.005(10) -0.003(10) 0.000(12)
O54 0.07(2) 0.048(18) 0.042(16) 0.011(14) -0.012(15) -0.020(16)
O55 0.051(17) 0.07(2) 0.016(12) 0.011(12) -0.013(11) -0.010(15)
O58 0.047(16) 0.031(15) 0.058(18) 0.019(13) -0.036(14) -0.017(13)
O59 0.046(16) 0.041(16) 0.029(13) -0.013(11) -0.015(12) -0.002(13)
O60 0.027(12) 0.032(13) 0.017(10) 0.004(9) -0.012(9) 0.000(10)
O63 0.051(16) 0.032(14) 0.027(12) 0.024(11) -0.029(12) -0.013(12)
O65 0.068(19) 0.050(17) 0.014(11) 0.002(11) -0.011(12) -0.023(15)
O67 0.028(13) 0.024(13) 0.046(15) 0.009(11) -0.013(11) 0.012(11)
O68 0.004(9) 0.027(13) 0.056(16) 0.015(11) -0.003(10) -0.001(9)
O70 0.047(15) 0.007(10) 0.032(13) 0.012(9) -0.006(11) -0.001(10)
O72 0.009(10) 0.034(14) 0.044(14) 0.018(11) -0.004(9) -0.001(10)
O73 0.036(13) 0.024(12) 0.019(10) 0.004(9) -0.006(9) -0.015(11)
O74 0.022(11) 0.014(11) 0.038(13) -0.011(9) -0.006(10) 0.001(9)
O75 0.019(12) 0.055(18) 0.024(12) -0.001(11) 0.012(10) 0.004(12)
O76 0.024(12) 0.030(13) 0.026(11) 0.010(10) -0.009(9) -0.012(10)
O77 0.025(13) 0.039(15) 0.049(15) 0.011(12) -0.014(11) -0.020(12)
O78 0.026(12) 0.035(14) 0.033(13) 0.020(11) -0.019(10) -0.011(11)
O81 0.022(12) 0.030(14) 0.046(15) 0.012(12) 0.002(11) -0.003(11)
O82 0.030(13) 0.026(13) 0.037(14) 0.025(11) -0.009(11) 0.008(11)
O84 0.040(16) 0.06(2) 0.033(14) -0.006(13) -0.014(12) -0.011(15)
O85 0.014(11) 0.062(18) 0.033(13) 0.018(12) -0.012(10) -0.008(12)
O86 0.014(11) 0.051(17) 0.037(14) -0.011(12) 0.001(10) -0.009(11)
O87 0.032(14) 0.024(13) 0.046(15) 0.011(11) -0.008(11) -0.013(11)
O89 0.023(14) 0.050(18) 0.09(2) 0.035(17) -0.009(14) -0.019(13)
O94 0.036(14) 0.018(12) 0.028(12) -0.005(9) -0.012(10) -0.003(10)
O95 0.035(15) 0.049(18) 0.044(16) 0.001(13) -0.013(12) -0.010(13)
O97 0.053(17) 0.048(17) 0.041(15) 0.026(13) -0.027(13) -0.029(15)
O99 0.020(11) 0.036(14) 0.030(12) 0.017(10) -0.008(9) -0.020(10)
O100 0.021(12) 0.046(15) 0.024(11) -0.006(10) 0.008(9) -0.021(11)
O101 0.016(11) 0.053(17) 0.026(12) 0.002(11) 0.005(9) -0.017(11)
O102 0.029(13) 0.028(13) 0.036(13) 0.019(11) -0.011(11) -0.001(11)
O103 0.033(13) 0.023(12) 0.022(11) -0.006(9) -0.011(10) 0.012(10)
O104 0.032(14) 0.024(14) 0.044(15) -0.008(11) -0.003(12) 0.019(11)
O105 0.041(18) 0.017(15) 0.21(5) -0.06(2) 0.08(2) -0.014(14)
O106 0.019(12) 0.011(12) 0.12(3) 0.006(14) -0.010(14) -0.013(10)
O107 0.044(16) 0.033(15) 0.050(16) 0.018(12) -0.012(13) -0.025(13)
O108 0.023(12) 0.011(11) 0.041(14) 0.014(10) 0.018(10) 0.013(9)
O109 0.053(17) 0.043(16) 0.032(13) 0.013(12) -0.012(12) -0.035(14)
O110 0.024(11) 0.024(12) 0.018(10) 0.008(9) -0.006(9) -0.007(10)
O111 0.044(15) 0.010(11) 0.050(15) -0.008(10) 0.003(12) -0.018(11)
O113 0.025(13) 0.030(14) 0.064(18) -0.005(13) -0.012(12) -0.006(11)
O114 0.041(15) 0.036(14) 0.043(14) 0.022(12) -0.027(12) -0.031(12)
O115 0.051(18) 0.030(15) 0.058(18) 0.019(13) -0.019(14) -0.011(13)
O116 0.046(16) 0.014(12) 0.064(18) 0.013(12) -0.018(14) -0.005(12)
O117 0.047(17) 0.028(15) 0.064(19) -0.010(13) -0.017(15) -0.002(13)
O118 0.051(17) 0.022(13) 0.040(14) -0.016(11) 0.014(12) -0.007(12)
O121 0.024(14) 0.047(18) 0.07(2) -0.003(15) 0.000(13) 0.005(13)
O122 0.027(13) 0.023(13) 0.075(19) -0.004(13) -0.024(13) -0.011(11)
O123 0.026(12) 0.022(12) 0.036(13) 0.003(10) -0.008(10) 0.000(10)
O124 0.025(13) 0.042(16) 0.046(15) -0.006(12) -0.002(11) -0.012(12)
O125 0.041(15) 0.054(18) 0.030(13) -0.009(12) -0.012(11) -0.026(14)
O126 0.031(13) 0.053(17) 0.019(11) 0.003(11) -0.013(10) -0.013(12)
O128 0.018(11) 0.019(12) 0.051(15) 0.023(11) -0.017(10) 0.000(10)
O129 0.036(14) 0.042(16) 0.037(14) -0.007(11) -0.020(11) -0.016(12)
O130 0.024(11) 0.011(10) 0.020(10) 0.004(8) 0.001(8) -0.007(9)
O131 0.052(16) 0.014(11) 0.038(13) 0.018(10) -0.031(12) -0.021(11)
O132 0.023(12) 0.037(14) 0.032(13) -0.004(11) 0.003(10) -0.009(11)
O134 0.008(9) 0.009(10) 0.041(13) 0.007(9) -0.002(9) -0.001(8)
O135 0.022(11) 0.024(12) 0.039(13) 0.012(10) -0.012(10) -0.017(10)
O136 0.037(14) 0.025(13) 0.043(15) 0.010(11) 0.005(11) -0.010(12)
O137 0.020(10) 0.010(10) 0.014(9) -0.008(7) -0.007(8) 0.007(8)
O138 0.021(11) 0.038(14) 0.015(10) -0.001(9) 0.011(8) -0.007(10)
O139 0.045(14) 0.012(11) 0.019(10) 0.003(8) 0.003(10) -0.012(10)
O141 0.038(14) 0.044(15) 0.018(11) 0.014(10) -0.011(10) -0.021(12)
O144 0.031(13) 0.035(14) 0.023(11) 0.004(10) -0.006(9) -0.023(11)
O145 0.020(11) 0.015(11) 0.036(12) 0.003(9) -0.015(9) -0.001(9)
O146 0.028(13) 0.028(14) 0.045(15) 0.000(11) -0.001(11) -0.002(11)
O147 0.024(13) 0.044(16) 0.040(14) 0.006(12) -0.008(11) -0.011(12)
O148 0.056(17) 0.026(13) 0.018(11) -0.003(9) -0.006(11) -0.003(12)
O149 0.058(17) 0.019(12) 0.023(11) 0.008(9) -0.013(11) -0.019(12)
O150 0.036(15) 0.029(15) 0.052(17) 0.011(13) 0.002(13) 0.012(12)
O161 0.031(13) 0.028(13) 0.024(12) 0.014(10) -0.012(10) 0.003(11)

loop_
_atom_type_symbol
_atom_type_description
_atom_type_scat_dispersion_real
_atom_type_scat_dispersion_imag
_atom_type_scat_source
O O 0.0106 0.0060 'International Tables Vol C Tables 4.2.6.8 and 6.1.1.4'
As As 0.0499 2.0058 'International Tables Vol C Tables 4.2.6.8 and 6.1.1.4'
Nd Nd -0.1943 3.0179 'International Tables Vol C Tables 4.2.6.8 and 6.1.1.4'
W W -0.8490 6.8722 'International Tables Vol C Tables 4.2.6.8 and 6.1.1.4'
K K 0.2009 0.2494 'International Tables Vol C Tables 4.2.6.8 and 6.1.1.4'
Na Na 0.0362 0.0249 'International Tables Vol C Tables 4.2.6.8 and 6.1.1.4'

loop_
_geom_angle_atom_site_label_1
_geom_angle_atom_site_label_2
_geom_angle_atom_site_label_3
_geom_angle
_geom_angle_site_symmetry_1
_geom_angle_site_symmetry_3
O1 W1 O3 101.6(11) . .
O1 W1 O2 99.6(11) . .
O3 W1 O2 91.5(11) . .
O1 W1 O5 101.0(11) . .
O3 W1 O5 88.8(10) . .
O2 W1 O5 159.0(10) . .
O1 W1 O4 99.7(10) . .
O3 W1 O4 158.6(10) . .
O2 W1 O4 84.8(10) . .
O5 W1 O4 87.3(9) . .
O1 W1 O6 172.1(10) . .
O3 W1 O6 73.7(9) . .
O2 W1 O6 87.0(9) . .
O5 W1 O6 72.9(8) . .
O4 W1 O6 85.1(8) . .
O33 W2 O7 100.0(10) . .
O33 W2 O8 98.9(10) . .
O7 W2 O8 91.5(9) . .
O33 W2 O9 101.3(10) . .
O7 W2 O9 158.6(9) . .
O8 W2 O9 87.3(9) . .
O33 W2 O2 100.9(11) . .
O7 W2 O2 86.8(10) . .
O8 W2 O2 160.1(10) . .
O9 W2 O2 87.1(10) . .
O33 W2 O10 170.6(9) . .
O7 W2 O10 85.8(8) . .
O8 W2 O10 73.4(8) . .
O9 W2 O10 73.4(8) . .
O2 W2 O10 86.7(8) . .
O11 W3 O12 102.0(12) . .
O11 W3 O13 99.6(12) . .
O12 W3 O13 91.7(10) . .
O11 W3 O4 100.2(10) . .
O12 W3 O4 90.6(9) . .
O13 W3 O4 159.2(9) . .
O11 W3 O7 99.5(11) . .
O12 W3 O7 158.4(10) . .
O13 W3 O7 86.4(10) . .
O4 W3 O7 83.9(9) . .
O11 W3 O14 171.9(10) . .
O12 W3 O14 73.6(9) . .
O13 W3 O14 74.0(9) . .
O4 W3 O14 86.8(8) . .
O7 W3 O14 85.3(7) . .
O16 W4 O17 101.7(10) . .
O16 W4 O15 101.6(9) . .
O17 W4 O15 86.3(9) . .
O16 W4 O18 101.3(10) . .
O17 W4 O18 96.5(9) . .
O15 W4 O18 155.9(9) . .
O16 W4 O13 92.9(10) . .
O17 W4 O13 164.1(9) . .
O15 W4 O13 84.5(9) . .
O18 W4 O13 86.8(9) . .
O16 W4 O14 164.4(9) . .
O17 W4 O14 93.2(8) . .
O15 W4 O14 83.9(7) . .
O18 W4 O14 72.1(8) . .
O13 W4 O14 72.9(8) . .
O16 W4 K2 102.0(8) . .
O17 W4 K2 41.2(6) . .
O15 W4 K2 125.7(6) . .
O18 W4 K2 55.7(6) . .
O13 W4 K2 141.5(7) . .
O14 W4 K2 86.1(5) . .
O20 W5 O21 101.6(11) . .
O20 W5 O15 102.4(11) . .
O21 W5 O15 88.6(8) . .
O20 W5 O19 101.3(11) . .
O21 W5 O19 90.4(9) . .
O15 W5 O19 156.0(8) . .
O20 W5 O8 97.2(11) . .
O21 W5 O8 161.2(9) . .
O15 W5 O8 87.2(8) . .
O19 W5 O8 86.1(8) . .
O20 W5 O10 168.9(10) . .
O21 W5 O10 88.1(8) . .
O15 W5 O10 82.9(8) . .
O19 W5 O10 73.1(8) . .
O8 W5 O10 73.1(8) . .
O22 W6 O23 102.8(11) . .
O22 W6 O24 103.2(10) . .
O23 W6 O24 86.6(9) . .
O22 W6 O9 96.3(11) . .
O23 W6 O9 160.9(9) . .
O24 W6 O9 88.9(9) . .
O22 W6 O19 98.8(9) . .
O23 W6 O19 89.5(9) . .
O24 W6 O19 158.0(9) . .
O9 W6 O19 87.8(9) . .
O22 W6 O10 166.9(10) . .
O23 W6 O10 86.5(8) . .
O24 W6 O10 86.4(8) . .
O9 W6 O10 74.7(8) . .
O19 W6 O10 71.7(7) . .
O26 W7 O27 102.1(10) . .
O26 W7 O25 105.6(10) . .
O27 W7 O25 87.4(9) . .
O26 W7 O18 97.4(10) . .
O27 W7 O18 96.1(9) . .
O25 W7 O18 155.4(9) . .
O26 W7 O12 96.1(10) . .
O27 W7 O12 161.1(9) . .
O25 W7 O12 83.0(9) . .
O18 W7 O12 86.2(9) . .
O26 W7 O14 163.5(9) . .
O27 W7 O14 91.6(8) . .
O25 W7 O14 84.0(8) . .
O18 W7 O14 71.7(8) . .
O12 W7 O14 71.3(8) . .
O26 W7 K2 98.6(8) . .
O27 W7 K2 41.2(6) . .
O25 W7 K2 127.1(7) . .
O18 W7 K2 55.6(6) . .
O12 W7 K2 140.4(6) . .
O14 W7 K2 85.6(5) . .
O28 W8 O30 101.9(12) . .
O28 W8 O29 100.6(11) . .
O30 W8 O29 94.5(10) . .
O28 W8 O24 100.8(10) . .
O30 W8 O24 88.2(10) . .
O29 W8 O24 157.3(10) . .
O28 W8 O3 98.8(12) . .
O30 W8 O3 158.8(10) . .
O29 W8 O3 85.8(9) . .
O24 W8 O3 83.7(10) . .
O28 W8 O6 170.9(10) . .
O30 W8 O6 86.1(9) . .
O29 W8 O6 74.2(9) . .
O24 W8 O6 83.6(8) . .
O3 W8 O6 73.6(9) . .
O31 W9 O25 101.7(10) . .
O31 W9 O32 103.1(10) . .
O25 W9 O32 88.9(9) . .
O31 W9 O5 100.1(11) . .
O25 W9 O5 88.1(10) . .
O32 W9 O5 156.7(9) . .
O31 W9 O29 100.7(9) . .
O25 W9 O29 157.6(9) . .
O32 W9 O29 87.7(9) . .
O5 W9 O29 86.4(9) . .
O31 W9 O6 170.2(10) . .
O25 W9 O6 85.4(9) . .
O32 W9 O6 83.7(8) . .
O5 W9 O6 73.1(8) . .
O29 W9 O6 72.2(8) . .
O35 W10 O36 103.9(11) . .
O35 W10 O38 100.5(12) . .
O36 W10 O38 87.3(10) . .
O35 W10 O34 103.1(10) . .
O36 W10 O34 88.9(9) . .
O38 W10 O34 156.3(11) . .
O35 W10 O37 94.3(11) . .
O36 W10 O37 161.7(10) . .
O38 W10 O37 88.3(10) . .
O34 W10 O37 88.1(10) . .
O35 W10 O39 167.8(10) . .
O36 W10 O39 87.1(9) . .
O38 W10 O39 74.4(10) . .
O34 W10 O39 82.0(8) . .
O37 W10 O39 74.6(9) . .
O35 W10 K2 46.8(8) . .
O36 W10 K2 120.2(7) . .
O38 W10 K2 139.1(8) . .
O34 W10 K2 61.3(6) . .
O37 W10 K2 73.6(7) . .
O39 W10 K2 131.4(6) . .
O40 W11 O42 100.5(14) . .
O40 W11 O43 104.0(12) . .
O42 W11 O43 85.2(10) . .
O40 W11 O37 99.0(13) . .
O42 W11 O37 160.5(12) . .
O43 W11 O37 89.8(10) . .
O40 W11 O41 99.5(12) . .
O42 W11 O41 89.7(11) . .
O43 W11 O41 156.5(9) . .
O37 W11 O41 87.5(11) . .
O40 W11 O39 170.5(12) . .
O42 W11 O39 86.5(11) . .
O43 W11 O39 82.8(8) . .
O37 W11 O39 74.1(9) . .
O41 W11 O39 74.0(8) . .
O46 W12 O45 101.3(15) . .
O46 W12 O44 105.1(13) . .
O45 W12 O44 92.8(14) . .
O46 W12 O41 95.1(12) . .
O45 W12 O41 90.4(13) . .
O44 W12 O41 158.5(10) . .
O46 W12 O38 99.3(14) . .
O45 W12 O38 158.8(13) . .
O44 W12 O38 86.8(11) . .
O41 W12 O38 82.7(10) . .
O46 W12 O39 167.3(11) . .
O45 W12 O39 87.4(11) . .
O44 W12 O39 83.5(9) . .
O41 W12 O39 75.4(9) . .
O38 W12 O39 71.5(10) . .
O48 W13 O49 101.9(11) . .
O48 W13 O50 99.0(11) . .
O49 W13 O50 91.9(11) . .
O48 W13 O47 100.7(12) . .
O49 W13 O47 90.7(12) . .
O50 W13 O47 159.1(11) . .
O48 W13 O44 100.8(11) . .
O49 W13 O44 157.2(10) . .
O50 W13 O44 86.3(11) . .
O47 W13 O44 83.4(12) . .
O48 W13 O51 174.1(10) . .
O49 W13 O51 74.4(9) . .
O50 W13 O51 76.7(9) . .
O47 W13 O51 84.1(10) . .
O44 W13 O51 83.1(9) . .
O54 W14 O56 100.8(11) . .
O54 W14 O53 102.5(13) . .
O56 W14 O53 93.8(10) . .
O54 W14 O42 104.2(14) . .
O56 W14 O42 87.3(10) . .
O53 W14 O42 152.5(12) . .
O54 W14 O55 94.0(13) . .
O56 W14 O55 165.0(11) . .
O53 W14 O55 84.5(11) . .
O42 W14 O55 87.5(11) . .
O54 W14 O52 164.9(10) . .
O56 W14 O52 92.9(9) . .
O53 W14 O52 70.1(10) . .
O42 W14 O52 82.4(11) . .
O55 W14 O52 72.5(11) . .
O58 W15 O57 105.5(12) . .
O58 W15 O60 100.6(10) . .
O57 W15 O60 92.1(10) . .
O58 W15 O53 102.0(12) . .
O57 W15 O53 96.5(10) . .
O60 W15 O53 152.6(11) . .
O58 W15 O59 94.1(12) . .
O57 W15 O59 160.4(10) . .
O60 W15 O59 83.2(10) . .
O53 W15 O59 80.0(10) . .
O58 W15 O52 166.2(11) . .
O57 W15 O52 87.3(9) . .
O60 W15 O52 83.5(9) . .
O53 W15 O52 71.0(10) . .
O59 W15 O52 73.2(9) . .
O161 W16 O61 105.2(10) . .
O161 W16 O60 93.1(11) . .
O61 W16 O60 100.0(9) . .
O161 W16 O62 95.2(10) . .
O61 W16 O62 99.2(9) . .
O60 W16 O62 156.3(9) . .
O161 W16 O49 161.9(10) . .
O61 W16 O49 92.8(10) . .
O60 W16 O49 85.0(11) . .
O62 W16 O49 80.3(9) . .
O161 W16 O51 89.6(9) . .
O61 W16 O51 164.6(8) . .
O60 W16 O51 83.3(9) . .
O62 W16 O51 74.6(8) . .
O49 W16 O51 72.4(9) . .
O63 W17 O64 103.2(10) . .
O63 W17 O62 101.9(10) . .
O64 W17 O62 97.4(8) . .
O63 W17 O36 103.5(11) . .
O64 W17 O36 86.8(8) . .
O62 W17 O36 152.5(9) . .
O63 W17 O50 94.1(10) . .
O64 W17 O50 160.9(9) . .
O62 W17 O50 86.5(9) . .
O36 W17 O50 81.4(9) . .
O63 W17 O51 165.0(8) . .
O64 W17 O51 91.4(8) . .
O62 W17 O51 72.3(8) . .
O36 W17 O51 80.5(8) . .
O50 W17 O51 72.0(8) . .
O65 W18 O59 102.4(12) . .
O65 W18 O55 99.7(12) . .
O59 W18 O55 90.2(12) . .
O65 W18 O47 101.1(12) . .
O59 W18 O47 94.6(12) . .
O55 W18 O47 157.2(11) . .
O65 W18 O45 98.9(13) . .
O59 W18 O45 158.6(11) . .
O55 W18 O45 83.7(12) . .
O47 W18 O45 83.8(12) . .
O65 W18 O52 171.7(11) . .
O59 W18 O52 73.4(10) . .
O55 W18 O52 73.5(9) . .
O47 W18 O52 86.5(10) . .
O45 W18 O52 85.2(10) . .
O66 W19 O67 103.3(12) . .
O66 W19 O68 99.3(12) . .
O67 W19 O68 90.3(9) . .
O66 W19 O70 100.4(12) . .
O67 W19 O70 84.6(10) . .
O68 W19 O70 160.3(11) . .
O66 W19 O69 101.7(11) . .
O67 W19 O69 154.5(10) . .
O68 W19 O69 90.8(9) . .
O70 W19 O69 86.0(10) . .
O66 W19 O71 171.1(11) . .
O67 W19 O71 82.8(10) . .
O68 W19 O71 74.1(9) . .
O70 W19 O71 86.4(9) . .
O69 W19 O71 72.9(8) . .
O72 W20 O74 102.1(11) . .
O72 W20 O73 103.8(10) . .
O74 W20 O73 88.9(10) . .
O72 W20 O75 99.7(11) . .
O74 W20 O75 90.7(10) . .
O73 W20 O75 156.0(11) . .
O72 W20 O68 93.7(11) . .
O74 W20 O68 164.1(9) . .
O73 W20 O68 86.3(9) . .
O75 W20 O68 87.6(10) . .
O72 W20 O71 165.7(10) . .
O74 W20 O71 90.9(8) . .
O73 W20 O71 82.0(9) . .
O75 W20 O71 74.1(10) . .
O68 W20 O71 73.4(8) . .
O72 W20 K2 49.2(8) . .
O74 W20 K2 121.1(7) . .
O73 W20 K2 60.8(6) . .
O75 W20 K2 137.0(7) . .
O68 W20 K2 69.1(6) . .
O71 W20 K2 127.7(5) . .
O77 W21 O76 102.5(11) . .
O77 W21 O79 101.5(11) . .
O76 W21 O79 96.0(9) . .
O77 W21 O74 104.2(10) . .
O76 W21 O74 86.7(9) . .
O79 W21 O74 152.9(9) . .
O77 W21 O78 95.8(10) . .
O76 W21 O78 160.9(11) . .
O79 W21 O78 85.4(9) . .
O74 W21 O78 83.6(9) . .
O77 W21 O80 164.6(9) . .
O76 W21 O80 91.6(9) . .
O79 W21 O80 70.5(8) . .
O74 W21 O80 82.5(8) . .
O78 W21 O80 70.9(9) . .
O83 W22 O81 102.5(11) . .
O83 W22 O82 100.1(11) . .
O81 W22 O82 91.7(11) . .
O83 W22 O69 98.5(10) . .
O81 W22 O69 158.2(10) . .
O82 W22 O69 90.4(11) . .
O83 W22 O75 98.6(11) . .
O81 W22 O75 87.7(10) . .
O82 W22 O75 161.0(11) . .
O69 W22 O75 83.4(10) . .
O83 W22 O71 168.2(9) . .
O81 W22 O71 84.9(9) . .
O82 W22 O71 88.8(9) . .
O69 W22 O71 73.5(8) . .
O75 W22 O71 72.3(9) . .
O84 W23 O78 99.2(12) . .
O84 W23 O86 102.8(11) . .
O78 W23 O86 90.3(11) . .
O84 W23 O85 99.9(12) . .
O78 W23 O85 159.3(10) . .
O86 W23 O85 93.4(11) . .
O84 W23 O81 100.4(11) . .
O78 W23 O81 86.8(10) . .
O86 W23 O81 156.8(10) . .
O85 W23 O81 81.8(10) . .
O84 W23 O80 173.7(10) . .
O78 W23 O80 76.5(9) . .
O86 W23 O80 72.9(8) . .
O85 W23 O80 85.1(8) . .
O81 W23 O80 84.1(8) . .
O84 W23 K1 26.3(10) . 2_666
O78 W23 K1 81.6(7) . 2_666
O86 W23 K1 122.4(8) . 2_666
O85 W23 K1 113.1(7) . 2_666
O81 W23 K1 79.9(8) . 2_666
O80 W23 K1 153.5(5) . 2_666
O89 W24 O88 101.2(14) . .
O89 W24 O85 100.9(13) . .
O88 W24 O85 156.2(9) . .
O89 W24 O87 101.6(11) . .
O88 W24 O87 91.5(10) . .
O85 W24 O87 92.7(11) . .
O89 W24 O82 99.0(11) . .
O88 W24 O82 85.7(11) . .
O85 W24 O82 82.2(11) . .
O87 W24 O82 159.3(10) . .
O89 W24 O90 172.9(11) . .
O88 W24 O90 73.5(9) . .
O85 W24 O90 85.2(9) . .
O87 W24 O90 74.2(9) . .
O82 W24 O90 85.4(9) . .
O92 W25 O93 104.9(10) . .
O92 W25 O91 93.0(10) . .
O93 W25 O91 99.2(9) . .
O92 W25 O94 95.2(10) . .
O93 W25 O94 99.1(10) . .
O91 W25 O94 157.2(9) . .
O92 W25 O87 162.3(10) . .
O93 W25 O87 92.8(10) . .
O91 W25 O87 83.1(9) . .
O94 W25 O87 82.7(10) . .
O92 W25 O90 87.5(9) . .
O93 W25 O90 166.3(9) . .
O91 W25 O90 85.7(8) . .
O94 W25 O90 73.5(9) . .
O87 W25 O90 75.0(9) . .
O95 W26 O98 101.0(11) . .
O95 W26 O70 101.3(12) . .
O98 W26 O70 88.0(10) . .
O95 W26 O94 103.6(11) . .
O98 W26 O94 93.7(10) . .
O70 W26 O94 154.2(10) . .
O95 W26 O88 95.7(11) . .
O98 W26 O88 163.2(10) . .
O70 W26 O88 87.6(10) . .
O94 W26 O88 83.3(9) . .
O95 W26 O90 166.4(10) . .
O98 W26 O90 91.6(9) . .
O70 W26 O90 84.0(9) . .
O94 W26 O90 70.2(8) . .
O88 W26 O90 71.8(8) . .
O97 W27 O96 105.4(11) . .
O97 W27 O91 99.4(11) . .
O96 W27 O91 92.2(9) . .
O97 W27 O79 98.6(11) . .
O96 W27 O79 95.4(10) . .
O91 W27 O79 157.8(8) . .
O97 W27 O86 92.7(11) . .
O96 W27 O86 161.9(10) . .
O91 W27 O86 85.3(10) . .
O79 W27 O86 80.9(10) . .
O97 W27 O80 165.3(10) . .
O96 W27 O80 88.4(9) . .
O91 W27 O80 84.9(8) . .
O79 W27 O80 74.5(8) . .
O86 W27 O80 73.5(9) . .
O100 W28 O99 104.3(10) . .
O100 W28 O103 96.3(10) . .
O99 W28 O103 99.6(10) . .
O100 W28 O101 99.1(10) . .
O99 W28 O101 99.7(10) . .
O103 W28 O101 151.5(11) . .
O100 W28 O102 156.6(10) . .
O99 W28 O102 99.0(9) . .
O103 W28 O102 77.1(11) . .
O101 W28 O102 79.3(10) . .
O100 W28 O112 85.1(9) . .
O99 W28 O112 170.4(9) . .
O103 W28 O112 80.6(9) . .
O101 W28 O112 77.0(9) . .
O102 W28 O112 71.7(9) . .
O105 W29 O106 95.8(16) . .
O105 W29 O107 98.8(13) . .
O106 W29 O107 96.6(11) . .
O105 W29 O103 105.0(15) . .
O106 W29 O103 157.9(10) . .
O107 W29 O103 87.4(12) . .
O105 W29 O104 94.7(13) . .
O106 W29 O104 91.4(10) . .
O107 W29 O104 163.5(10) . .
O103 W29 O104 79.9(11) . .
O105 W29 O108 168.5(15) . .
O106 W29 O108 72.8(10) . .
O107 W29 O108 84.6(9) . .
O103 W29 O108 86.1(9) . .
O104 W29 O108 84.0(9) . .
O109 W30 O110 105.0(11) . .
O109 W30 O101 99.2(10) . .
O110 W30 O101 94.7(10) . .
O109 W30 O113 100.0(11) . .
O110 W30 O113 85.3(10) . .
O101 W30 O113 160.1(10) . .
O109 W30 O111 96.9(11) . .
O110 W30 O111 156.7(10) . .
O101 W30 O111 89.4(11) . .
O113 W30 O111 83.3(11) . .
O109 W30 O112 167.6(10) . .
O110 W30 O112 86.2(9) . .
O101 W30 O112 74.3(9) . .
O113 W30 O112 85.9(9) . .
O111 W30 O112 72.8(9) . .
O115 W31 O102 102.7(12) . .
O115 W31 O111 99.8(12) . .
O102 W31 O111 90.3(10) . .
O115 W31 O107 103.0(12) . .
O102 W31 O107 88.2(11) . .
O111 W31 O107 156.9(10) . .
O115 W31 O114 100.8(12) . .
O102 W31 O114 156.4(9) . .
O111 W31 O114 88.7(11) . .
O107 W31 O114 83.6(11) . .
O115 W31 O112 174.0(12) . .
O102 W31 O112 74.0(9) . .
O111 W31 O112 75.4(9) . .
O107 W31 O112 82.1(9) . .
O114 W31 O112 82.9(8) . .
O117 W32 O116 104.2(12) . .
O117 W32 O114 99.2(12) . .
O116 W32 O114 95.7(12) . .
O117 W32 O118 98.6(12) . .
O116 W32 O118 88.4(12) . .
O114 W32 O118 160.1(10) . .
O117 W32 O120 99.4(11) . .
O116 W32 O120 155.4(10) . .
O114 W32 O120 87.2(10) . .
O118 W32 O120 81.3(10) . .
O117 W32 O119 166.2(11) . .
O116 W32 O119 87.8(10) . .
O114 W32 O119 86.0(9) . .
O118 W32 O119 74.7(10) . .
O120 W32 O119 68.0(9) . .
O121 W33 O122 104.0(12) . .
O121 W33 O123 98.9(13) . .
O122 W33 O123 90.7(10) . .
O121 W33 O118 98.1(13) . .
O122 W33 O118 90.5(11) . .
O123 W33 O118 162.2(11) . .
O121 W33 O124 102.1(12) . .
O122 W33 O124 153.9(12) . .
O123 W33 O124 86.0(10) . .
O118 W33 O124 85.2(11) . .
O121 W33 O119 171.9(12) . .
O122 W33 O119 71.9(11) . .
O123 W33 O119 88.2(10) . .
O118 W33 O119 75.3(10) . .
O124 W33 O119 82.2(10) . .
O125 W34 O120 101.6(12) . .
O125 W34 O113 101.2(11) . .
O120 W34 O113 91.1(11) . .
O125 W34 O122 98.8(11) . .
O120 W34 O122 89.8(10) . .
O113 W34 O122 159.4(10) . .
O125 W34 O126 101.8(11) . .
O120 W34 O126 156.3(10) . .
O113 W34 O126 88.2(10) . .
O122 W34 O126 82.8(9) . .
O125 W34 O119 168.3(10) . .
O120 W34 O119 72.2(10) . .
O113 W34 O119 89.0(10) . .
O122 W34 O119 71.7(9) . .
O126 W34 O119 84.1(10) . .
O127 W35 O128 100.3(12) . .
O127 W35 O124 97.0(12) . .
O128 W35 O124 96.9(10) . .
O127 W35 O106 94.2(11) . .
O128 W35 O106 100.3(10) . .
O124 W35 O106 157.4(11) . .
O127 W35 O108 91.9(12) . .
O128 W35 O108 166.0(9) . .
O124 W35 O108 88.5(10) . .
O106 W35 O108 71.5(10) . .
O127 W35 O116 168.2(12) . .
O128 W35 O116 91.1(10) . .
O124 W35 O116 84.5(10) . .
O106 W35 O116 80.7(9) . .
O108 W35 O116 76.5(10) . .
O131 W36 O130 103.0(11) . .
O131 W36 O123 95.7(10) . .
O130 W36 O123 97.1(9) . .
O131 W36 O43 92.2(10) . .
O130 W36 O43 99.9(9) . .
O123 W36 O43 159.1(9) . .
O131 W36 O56 164.9(11) . .
O130 W36 O56 91.5(9) . .
O123 W36 O56 86.7(9) . .
O43 W36 O56 80.9(9) . .
O131 W36 O129 85.5(10) . .
O130 W36 O129 171.3(9) . .
O123 W36 O129 80.0(9) . .
O43 W36 O129 81.4(9) . .
O56 W36 O129 80.2(8) . .
O135 W37 O133 102.0(10) . .
O135 W37 O126 97.7(11) . .
O133 W37 O126 93.7(10) . .
O135 W37 O134 96.3(10) . .
O133 W37 O134 99.2(9) . .
O126 W37 O134 158.5(9) . .
O135 W37 O110 91.0(9) . .
O133 W37 O110 166.6(9) . .
O126 W37 O110 80.8(9) . .
O134 W37 O110 82.7(9) . .
O135 W37 O132 169.2(9) . .
O133 W37 O132 88.7(9) . .
O126 W37 O132 83.3(10) . .
O134 W37 O132 80.0(9) . .
O110 W37 O132 78.5(8) . .
O138 W38 O137 103.1(10) . .
O138 W38 O134 94.2(10) . .
O137 W38 O134 100.5(8) . .
O138 W38 O23 99.4(10) . .
O137 W38 O23 93.6(8) . .
O134 W38 O23 157.7(8) . .
O138 W38 O30 101.3(10) . .
O137 W38 O30 155.1(9) . .
O134 W38 O30 82.3(9) . .
O23 W38 O30 77.8(9) . .
O138 W38 O136 176.4(10) . .
O137 W38 O136 78.3(8) . .
O134 W38 O136 82.3(9) . .
O23 W38 O136 83.8(9) . .
O30 W38 O136 77.6(8) . .
O140 W39 O139 99.3(10) . .
O140 W39 O21 101.0(9) . .
O139 W39 O21 99.4(9) . .
O140 W39 O73 92.4(9) . .
O139 W39 O73 103.1(10) . .
O21 W39 O73 151.5(9) . .
O140 W39 O76 169.2(9) . .
O139 W39 O76 89.1(10) . .
O21 W39 O76 84.2(9) . .
O73 W39 O76 79.0(9) . .
O140 W39 O17 86.7(9) . .
O139 W39 O17 173.6(9) . .
O21 W39 O17 77.1(8) . .
O73 W39 O17 78.7(8) . .
O76 W39 O17 85.3(8) . .
O140 W39 K2 51.4(7) . .
O139 W39 K2 139.8(7) . .
O21 W39 K2 111.7(6) . .
O73 W39 K2 58.7(6) . .
O76 W39 K2 117.9(6) . .
O17 W39 K2 46.2(5) . .
O141 W40 O143 99.7(10) . .
O141 W40 O104 99.2(11) . .
O143 W40 O104 101.9(11) . .
O141 W40 O67 97.8(10) . .
O143 W40 O67 101.3(11) . .
O104 W40 O67 148.3(11) . .
O141 W40 O98 171.9(10) . .
O143 W40 O98 87.5(9) . .
O104 W40 O98 82.8(10) . .
O67 W40 O98 77.0(9) . .
O141 W40 O142 90.3(10) . .
O143 W40 O142 170.0(10) . .
O104 W40 O142 76.6(10) . .
O67 W40 O142 76.8(10) . .
O98 W40 O142 82.5(9) . .
O145 W41 O144 101.6(10) . .
O145 W41 O32 95.3(9) . .
O144 W41 O32 102.3(9) . .
O145 W41 O34 101.6(10) . .
O144 W41 O34 94.5(10) . .
O32 W41 O34 153.2(9) . .
O145 W41 O64 86.0(9) . .
O144 W41 O64 169.8(9) . .
O32 W41 O64 83.5(8) . .
O34 W41 O64 77.1(8) . .
O145 W41 O27 170.1(8) . .
O144 W41 O27 87.7(9) . .
O32 W41 O27 79.1(8) . .
O34 W41 O27 80.8(9) . .
O64 W41 O27 85.2(8) . .
O145 W41 K2 143.8(7) . .
O144 W41 K2 53.2(7) . .
O32 W41 K2 113.9(6) . .
O34 W41 K2 61.0(6) . .
O64 W41 K2 116.8(5) . .
O27 W41 K2 45.6(5) . .
O140 Nd1 O144 74.7(7) . .
O140 Nd1 O135 137.6(8) . .
O144 Nd1 O135 78.5(7) . .
O140 Nd1 O131 142.3(8) . .
O144 Nd1 O131 94.3(7) . .
O135 Nd1 O131 71.2(8) . .
O140 Nd1 O100 95.1(7) . .
O144 Nd1 O100 147.3(8) . .
O135 Nd1 O100 90.1(7) . .
O131 Nd1 O100 111.1(7) . .
O140 Nd1 O138 73.6(7) . .
O144 Nd1 O138 72.3(8) . .
O135 Nd1 O138 67.2(8) . .
O131 Nd1 O138 138.0(8) . .
O100 Nd1 O138 75.0(8) . .
O140 Nd1 O141 88.2(7) . .
O144 Nd1 O141 136.4(8) . .
O135 Nd1 O141 133.0(8) . .
O131 Nd1 O141 75.1(7) . .
O100 Nd1 O141 72.5(7) . .
O138 Nd1 O141 140.9(7) . .
O140 Nd1 O146 75.8(8) . .
O144 Nd1 O146 71.4(8) . .
O135 Nd1 O146 125.0(8) . .
O131 Nd1 O146 66.6(8) . .
O100 Nd1 O146 137.1(8) . .
O138 Nd1 O146 137.3(8) . .
O141 Nd1 O146 65.5(7) . .
O140 Nd1 K2 45.2(5) . .
O144 Nd1 K2 47.4(5) . .
O135 Nd1 K2 125.2(5) . .
O131 Nd1 K2 101.1(6) . .
O100 Nd1 K2 138.8(5) . .
O138 Nd1 K2 98.1(6) . .
O141 Nd1 K2 92.5(6) . .
O146 Nd1 K2 39.7(6) . .
O96 Nd2 O143 114.6(7) . .
O96 Nd2 O139 77.6(8) . .
O143 Nd2 O139 69.3(7) . .
O96 Nd2 O93 81.2(7) . 2_676
O143 Nd2 O93 144.7(7) . 2_676
O139 Nd2 O93 145.8(7) . 2_676
O96 Nd2 O92 69.9(8) . .
O143 Nd2 O92 77.4(7) . .
O139 Nd2 O92 117.0(8) . .
O93 Nd2 O92 79.4(7) 2_676 .
O96 Nd2 O99 150.0(8) . .
O143 Nd2 O99 86.4(7) . .
O139 Nd2 O99 91.5(8) . .
O93 Nd2 O99 93.7(7) 2_676 .
O92 Nd2 O99 138.5(8) . .
O96 Nd2 O148 77.9(8) . .
O143 Nd2 O148 138.1(7) . .
O139 Nd2 O148 75.5(7) . .
O93 Nd2 O148 74.0(7) 2_676 .
O92 Nd2 O148 140.8(8) . .
O99 Nd2 O148 72.3(8) . .
O96 Nd2 O147 135.0(8) . .
O143 Nd2 O147 77.8(8) . .
O139 Nd2 O147 142.2(8) . .
O93 Nd2 O147 69.7(8) 2_676 .
O92 Nd2 O147 71.5(8) . .
O99 Nd2 O147 67.8(8) . .
O148 Nd2 O147 122.9(8) . .
O145 Nd3 O57 113.8(8) . .
O145 Nd3 O61 152.6(7) . 2_767
O57 Nd3 O61 76.3(7) . 2_767
O145 Nd3 O161 78.1(8) . .
O57 Nd3 O161 69.1(8) . .
O61 Nd3 O161 82.5(7) 2_767 .
O145 Nd3 O133 87.3(7) . .
O57 Nd3 O133 144.5(8) . .
O61 Nd3 O133 98.2(7) 2_767 .
O161 Nd3 O133 145.9(8) . .
O145 Nd3 O130 66.1(7) . .
O57 Nd3 O130 77.9(7) . .
O61 Nd3 O130 140.8(7) 2_767 .
O161 Nd3 O130 114.7(7) . .
O133 Nd3 O130 86.1(7) . .
O145 Nd3 O149 76.7(8) . .
O57 Nd3 O149 138.4(7) . .
O61 Nd3 O149 79.6(7) 2_767 .
O161 Nd3 O149 74.6(8) . .
O133 Nd3 O149 72.1(7) . .
O130 Nd3 O149 137.5(7) . .
O145 Nd3 O150 133.7(8) . .
O57 Nd3 O150 77.0(9) . .
O61 Nd3 O150 72.3(8) 2_767 .
O161 Nd3 O150 141.7(9) . .
O133 Nd3 O150 68.0(8) . .
O130 Nd3 O150 73.4(7) . .
O149 Nd3 O150 126.3(8) . .
O80 As1 O71 96.7(10) . .
O80 As1 O90 100.2(10) . .
O71 As1 O90 96.6(10) . .
O39 As2 O51 93.9(10) . .
O39 As2 O52 97.5(11) . .
O51 As2 O52 101.2(10) . .
O6 As3 O14 97.0(9) . .
O6 As3 O10 97.2(9) . .
O14 As3 O10 95.5(9) . .
O108 As4 O119 97.9(13) . .
O108 As4 O112 97.8(10) . .
O119 As4 O112 96.9(11) . .
O84 K1 O109 116.5(9) 2_666 2_766
O84 K1 O33 108.3(8) 2_666 .
O109 K1 O33 123.7(8) 2_766 .
O84 K1 O153 158.3(9) 2_666 .
O109 K1 O153 79.5(8) 2_766 .
O33 K1 O153 69.6(8) . .
O84 K1 O152 76.0(9) 2_666 .
O109 K1 O152 66.4(8) 2_766 .
O33 K1 O152 161.3(9) . .
O153 K1 O152 99.5(9) . .
O84 K1 O151 80.2(9) 2_666 .
O109 K1 O151 125.2(10) 2_766 .
O33 K1 O151 93.6(9) . .
O153 K1 O151 78.4(10) . .
O152 K1 O151 68.9(10) . .
O84 K1 W23 16.9(6) 2_666 2_666
O109 K1 W23 125.6(6) 2_766 2_666
O33 K1 W23 107.0(6) . 2_666
O153 K1 W23 141.5(6) . 2_666
O152 K1 W23 71.6(6) . 2_666
O151 K1 W23 63.4(8) . 2_666
O146 K2 O17 123.8(8) . .
O146 K2 O27 114.5(8) . .
O17 K2 O27 88.2(7) . .
O146 K2 O72 121.0(8) . .
O17 K2 O72 68.5(7) . .
O27 K2 O72 123.9(8) . .
O146 K2 O35 102.6(8) . .
O17 K2 O35 133.5(8) . .
O27 K2 O35 71.5(7) . .
O72 K2 O35 88.7(7) . .
O146 K2 O140 67.0(7) . .
O17 K2 O140 58.3(6) . .
O27 K2 O140 100.6(7) . .
O72 K2 O140 107.4(6) . .
O35 K2 O140 163.7(7) . .
O146 K2 O144 62.5(7) . .
O17 K2 O144 96.4(7) . .
O27 K2 O144 58.0(7) . .
O72 K2 O144 164.0(7) . .
O35 K2 O144 106.2(7) . .
O140 K2 O144 58.2(6) . .
O146 K2 O18 170.8(7) . .
O17 K2 O18 57.2(6) . .
O27 K2 O18 56.6(6) . .
O72 K2 O18 68.1(7) . .
O35 K2 O18 77.1(7) . .
O140 K2 O18 111.0(6) . .
O144 K2 O18 108.7(7) . .
O146 K2 O73 84.6(7) . .
O17 K2 O73 53.2(6) . .
O27 K2 O73 139.8(7) . .
O72 K2 O73 56.7(6) . .
O35 K2 O73 141.5(7) . .
O140 K2 O73 52.7(6) . .
O144 K2 O73 110.5(6) . .
O18 K2 O73 101.4(6) . .
O146 K2 O34 70.3(7) . .
O17 K2 O34 137.2(6) . .
O27 K2 O34 52.5(6) . .
O72 K2 O34 144.2(7) . .
O35 K2 O34 55.7(6) . .
O140 K2 O34 108.1(6) . .
O144 K2 O34 51.3(6) . .
O18 K2 O34 102.7(6) . .
O73 K2 O34 153.7(6) . .
O146 K2 O68 70.8(7) . .
O17 K2 O68 96.1(7) . .
O27 K2 O68 169.6(7) . .
O72 K2 O68 50.2(7) . .
O35 K2 O68 98.9(7) . .
O140 K2 O68 89.6(6) . .
O144 K2 O68 130.4(7) . .
O18 K2 O68 118.3(6) . .
O73 K2 O68 47.3(6) . .
O34 K2 O68 125.6(6) . .
O146 K2 W20 98.4(6) . .
O17 K2 W20 66.0(5) . .
O27 K2 W20 146.2(6) . .
O72 K2 W20 27.6(5) . .
O35 K2 W20 110.3(5) . .
O140 K2 W20 84.4(4) . .
O144 K2 W20 141.9(5) . .
O18 K2 W20 90.3(4) . .
O73 K2 W20 31.7(4) . .
O34 K2 W20 156.8(5) . .
O68 K2 W20 32.7(5) . .
O160 K3 O217 126.8(18) . .
O160 K3 O159 107.6(14) . .
O217 K3 O159 125.6(14) . .
O160 K3 O158 70.7(15) . .
O217 K3 O158 125.8(15) . .
O159 K3 O158 66.8(9) . .
O209 Na1 O215 88.3(19) . .
O209 Na1 O203 82.7(16) . .
O215 Na1 O203 74.4(14) . .
O209 Na1 O202 78.6(17) . .
O215 Na1 O202 155.7(18) . .
O203 Na1 O202 83.6(14) . .
O209 Na1 O227 84.3(17) . .
O215 Na1 O227 95.3(15) . .
O203 Na1 O227 163.6(18) . .
O202 Na1 O227 103.5(16) . .
O209 Na1 Na3 57.1(14) . .
O215 Na1 Na3 42.3(12) . .
O203 Na1 Na3 48.2(10) . .
O202 Na1 Na3 114.3(14) . .
O227 Na1 Na3 115.8(15) . .
O125 Na2 O157 91.4(12) 1_455 .
O125 Na2 O156 91.0(12) 1_455 .
O157 Na2 O156 85.9(13) . .
O125 Na2 O154 173.5(16) 1_455 .
O157 Na2 O154 89.1(16) . .
O156 Na2 O154 95.6(15) . .
O125 Na2 O83 83.8(10) 1_455 .
O157 Na2 O83 92.8(12) . .
O156 Na2 O83 174.6(12) . .
O154 Na2 O83 89.7(14) . .
O125 Na2 O155 78.7(15) 1_455 .
O157 Na2 O155 168.5(17) . .
O156 Na2 O155 100.0(17) . .
O154 Na2 O155 100.1(19) . .
O83 Na2 O155 80.4(15) . .
O215 Na3 O223 168(2) . .
O215 Na3 O205 87.5(16) . .
O223 Na3 O205 101.0(19) . .
O215 Na3 O203 77.8(16) . .
O223 Na3 O203 91.9(19) . .
O205 Na3 O203 159.6(18) . .
O215 Na3 O209 81.3(18) . .
O223 Na3 O209 90(2) . .
O205 Na3 O209 89.8(15) . .
O203 Na3 O209 74.3(15) . .
O215 Na3 Na1 46.5(13) . .
O223 Na3 Na1 121.6(19) . .
O205 Na3 Na1 111.1(13) . .
O203 Na3 Na1 48.5(10) . .
O209 Na3 Na1 44.8(12) . .
O211 Na4 O214 98(2) . .
O211 Na4 O218 90(2) . .
O214 Na4 O218 83.4(18) . .
O211 Na4 O219 169(3) . .
O214 Na4 O219 73.0(19) . .
O218 Na4 O219 84(2) . .
O211 Na4 O106 101(2) . 2_676
O214 Na4 O106 145(2) . 2_676
O218 Na4 O106 67.7(17) . 2_676
O219 Na4 O106 84.6(19) . 2_676
W1 O2 W2 150.1(13) . .
W1 O3 W8 120.4(12) . .
W3 O4 W1 152.2(11) . .
W1 O5 W9 122.9(12) . .
As3 O6 W8 117.3(9) . .
As3 O6 W9 118.0(11) . .
W8 O6 W9 91.9(7) . .
As3 O6 W1 135.7(10) . .
W8 O6 W1 92.3(8) . .
W9 O6 W1 91.1(7) . .
W2 O7 W3 150.2(12) . .
W2 O8 W5 122.1(11) . .
W6 O9 W2 121.5(11) . .
As3 O10 W5 120.2(10) . .
As3 O10 W6 116.5(10) . .
W5 O10 W6 93.7(7) . .
As3 O10 W2 134.7(10) . .
W5 O10 W2 91.3(6) . .
W6 O10 W2 90.4(7) . .
W3 O12 W7 124.0(11) . .
W3 O13 W4 121.0(12) . .
As3 O14 W4 118.8(10) . .
As3 O14 W7 117.7(10) . .
W4 O14 W7 93.1(7) . .
As3 O14 W3 134.2(10) . .
W4 O14 W3 92.0(7) . .
W7 O14 W3 91.1(7) . .
W5 O15 W4 147.6(11) . .
W4 O17 W39 149.3(11) . .
W4 O17 K2 112.7(9) . .
W39 O17 K2 97.6(8) . .
W7 O18 W4 123.1(12) . .
W7 O18 K2 93.4(7) . .
W4 O18 K2 93.0(8) . .
W5 O19 W6 121.3(10) . .
W5 O21 W39 143.7(12) . .
W6 O23 W38 153.1(12) . .
W6 O24 W8 147.4(12) . .
W9 O25 W7 147.7(13) . .
W7 O27 W41 148.5(11) . .
W7 O27 K2 112.9(9) . .
W41 O27 K2 98.6(8) . .
W8 O29 W9 121.7(12) . .
W8 O30 W38 146.9(13) . .
W9 O32 W41 143.4(11) . .
W2 O33 K1 162.4(13) . .
W41 O34 W10 152.4(13) . .
W41 O34 K2 88.0(7) . .
W10 O34 K2 87.7(7) . .
W10 O35 K2 106.5(10) . .
W10 O36 W17 144.0(13) . .
W11 O37 W10 118.8(12) . .
W10 O38 W12 121.7(15) . .
As2 O39 W10 118.3(11) . .
As2 O39 W12 136.5(11) . .
W10 O39 W12 92.4(9) . .
As2 O39 W11 116.0(11) . .
W10 O39 W11 92.2(8) . .
W12 O39 W11 90.8(8) . .
W12 O41 W11 119.5(11) . .
W11 O42 W14 149.9(16) . .
W11 O43 W36 153.2(12) . .
W12 O44 W13 149.2(17) . .
W12 O45 W18 144(2) . .
W13 O47 W18 158.2(16) . .
W13 O49 W16 119.1(12) . .
W13 O50 W17 120.4(11) . .
As2 O51 W16 113.7(11) . .
As2 O51 W13 134.9(11) . .
W16 O51 W13 94.1(7) . .
As2 O51 W17 121.5(9) . .
W16 O51 W17 91.7(8) . .
W13 O51 W17 90.5(8) . .
As2 O52 W15 114.8(11) . .
As2 O52 W14 122.2(11) . .
W15 O52 W14 94.4(9) . .
As2 O52 W18 131.1(13) . .
W15 O52 W18 93.8(9) . .
W14 O52 W18 91.9(7) . .
W14 O53 W15 123.7(14) . .
W18 O55 W14 121.9(14) . .
W14 O56 W36 151.2(12) . .
W15 O57 Nd3 160.6(13) . .
W18 O59 W15 119.4(12) . .
W16 O60 W15 144.3(12) . .
W16 O61 Nd3 154.9(11) . 2_767
W17 O62 W16 120.6(10) . .
W17 O64 W41 157.6(11) . .
W19 O67 W40 155.2(15) . .
W19 O68 W20 118.7(12) . .
W19 O68 K2 145.6(10) . .
W20 O68 K2 78.3(7) . .
W22 O69 W19 121.1(11) . .
W26 O70 W19 146.8(14) . .
As1 O71 W20 116.2(10) . .
As1 O71 W19 116.6(10) . .
W20 O71 W19 93.4(7) . .
As1 O71 W22 135.3(11) . .
W20 O71 W22 93.4(8) . .
W19 O71 W22 92.5(7) . .
W20 O72 K2 103.1(10) . .
W20 O73 W39 149.3(13) . .
W20 O73 K2 87.4(7) . .
W39 O73 K2 89.0(8) . .
W20 O74 W21 144.5(13) . .
W20 O75 W22 119.9(14) . .
W21 O76 W39 155.5(13) . .
W23 O78 W21 123.8(13) . .
W21 O79 W27 123.0(11) . .
As1 O80 W27 117.1(10) . .
As1 O80 W23 133.6(11) . .
W27 O80 W23 93.6(7) . .
As1 O80 W21 121.8(10) . .
W27 O80 W21 91.6(7) . .
W23 O80 W21 88.6(7) . .
W22 O81 W23 148.2(15) . .
W22 O82 W24 146.1(15) . .
W22 O83 Na2 137.7(13) . .
W23 O84 K1 136.8(14) . 2_666
W24 O85 W23 159.3(13) . .
W23 O86 W27 120.0(12) . .
W24 O87 W25 117.7(11) . .
W24 O88 W26 124.3(12) . .
As1 O90 W25 115.8(11) . .
As1 O90 W26 121.7(11) . .
W25 O90 W26 94.0(9) . .
As1 O90 W24 132.7(12) . .
W25 O90 W24 93.1(8) . .
W26 O90 W24 90.4(8) . .
W25 O91 W27 143.2(11) . .
W25 O92 Nd2 159.5(13) . .
W25 O93 Nd2 162.5(13) . 2_676
W25 O94 W26 121.7(12) . .
W27 O96 Nd2 159.6(13) . .
W26 O98 W40 153.6(13) . .
W28 O99 Nd2 130.5(11) . .
W28 O100 Nd1 170.8(13) . .
W30 O101 W28 116.5(12) . .
W31 O102 W28 118.6(11) . .
W28 O103 W29 150.0(14) . .
W40 O104 W29 146.7(14) . .
W29 O106 W35 119.3(12) . .
W29 O106 Na4 112.3(15) . 2_676
W35 O106 Na4 124.4(15) . 2_676
W29 O107 W31 141.3(15) . .
As4 O108 W35 132.8(14) . .
As4 O108 W29 127.9(12) . .
W35 O108 W29 96.3(8) . .
W30 O109 K1 159.9(13) . 2_766
W30 O110 W37 154.2(13) . .
W31 O111 W30 119.1(12) . .
As4 O112 W28 113.4(11) . .
As4 O112 W31 135.7(12) . .
W28 O112 W31 95.5(8) . .
As4 O112 W30 118.9(11) . .
W28 O112 W30 91.1(8) . .
W31 O112 W30 91.9(8) . .
W34 O113 W30 146.8(15) . .
W32 O114 W31 153.4(14) . .
W32 O116 W35 140.2(12) . .
W33 O118 W32 118.1(13) . .
As4 O119 W34 122.8(13) . .
As4 O119 W32 127.1(13) . .
W34 O119 W32 95.1(10) . .
As4 O119 W33 118.8(12) . .
W34 O119 W33 93.0(9) . .
W32 O119 W33 91.2(9) . .
W34 O120 W32 124.7(12) . .
W33 O122 W34 122.7(13) . .
W33 O123 W36 164.4(14) . .
W35 O124 W33 149.8(15) . .
W34 O125 Na2 167.9(16) . 1_655
W37 O126 W34 148.4(13) . .
W36 O130 Nd3 169.5(12) . .
W36 O131 Nd1 147.8(12) . .
W37 O133 Nd3 138.9(11) . .
W37 O134 W38 133.5(10) . .
W37 O135 Nd1 153.5(12) . .
W38 O138 Nd1 158.4(13) . .
W39 O139 Nd2 172.2(13) . .
W39 O140 Nd1 156.3(11) . .
W39 O140 K2 100.3(9) . .
Nd1 O140 K2 99.7(7) . .
W40 O141 Nd1 153.4(13) . .
W40 O143 Nd2 175.0(12) . .
W41 O144 Nd1 155.5(12) . .
W41 O144 K2 98.5(8) . .
Nd1 O144 K2 96.8(8) . .
W41 O145 Nd3 177.5(12) . .
K2 O146 Nd1 100.5(9) . .
W16 O161 Nd3 159.8(14) . .
Na3 O203 Na1 83.3(14) . .
Na1 O209 Na3 78.1(17) . .
Na3 O215 Na1 91.3(18) . .

loop_
_geom_bond_atom_site_label_1
_geom_bond_atom_site_label_2
_geom_bond_distance
_geom_bond_site_symmetry_2
W1 O1 1.70(3) .
W1 O3 1.88(2) .
W1 O2 1.90(2) .
W1 O5 1.91(2) .
W1 O4 1.923(19) .
W1 O6 2.37(2) .
W2 O33 1.69(2) .
W2 O7 1.841(18) .
W2 O8 1.86(2) .
W2 O9 1.92(2) .
W2 O2 1.92(2) .
W2 O10 2.39(2) .
W3 O11 1.76(3) .
W3 O12 1.83(2) .
W3 O13 1.88(2) .
W3 O4 1.91(2) .
W3 O7 2.004(19) .
W3 O14 2.39(2) .
W4 O16 1.72(2) .
W4 O17 1.79(2) .
W4 O15 1.916(18) .
W4 O18 1.948(19) .
W4 O13 2.02(3) .
W4 O14 2.34(2) .
W4 K2 3.749(8) .
W5 O20 1.72(2) .
W5 O21 1.90(2) .
W5 O15 1.905(18) .
W5 O19 1.91(2) .
W5 O8 1.98(2) .
W5 O10 2.314(19) .
W6 O22 1.72(2) .
W6 O23 1.84(2) .
W6 O24 1.88(2) .
W6 O9 1.92(2) .
W6 O19 1.97(2) .
W6 O10 2.33(2) .
W7 O26 1.741(19) .
W7 O27 1.78(2) .
W7 O25 1.92(2) .
W7 O18 1.94(2) .
W7 O12 2.01(2) .
W7 O14 2.364(19) .
W7 K2 3.753(8) .
W8 O28 1.74(3) .
W8 O30 1.81(2) .
W8 O29 1.894(19) .
W8 O24 1.93(2) .
W8 O3 1.99(2) .
W8 O6 2.29(2) .
W9 O31 1.71(2) .
W9 O25 1.89(3) .
W9 O32 1.90(2) .
W9 O5 1.92(2) .
W9 O29 1.93(2) .
W9 O6 2.352(19) .
W10 O35 1.73(3) .
W10 O36 1.86(2) .
W10 O38 1.86(3) .
W10 O34 1.91(2) .
W10 O37 1.99(3) .
W10 O39 2.31(2) .
W10 K2 3.701(8) .
W11 O40 1.68(3) .
W11 O42 1.83(3) .
W11 O43 1.88(2) .
W11 O37 1.93(3) .
W11 O41 1.97(3) .
W11 O39 2.38(2) .
W12 O46 1.73(3) .
W12 O45 1.84(3) .
W12 O44 1.85(3) .
W12 O41 1.93(3) .
W12 O38 1.99(3) .
W12 O39 2.35(2) .
W13 O48 1.74(3) .
W13 O49 1.86(3) .
W13 O50 1.86(2) .
W13 O47 1.87(3) .
W13 O44 1.97(2) .
W13 O51 2.36(2) .
W14 O54 1.74(3) .
W14 O56 1.85(2) .
W14 O53 1.85(3) .
W14 O42 1.98(3) .
W14 O55 1.99(3) .
W14 O52 2.37(2) .
W15 O58 1.76(2) .
W15 O57 1.78(2) .
W15 O60 1.93(2) .
W15 O53 1.98(2) .
W15 O59 2.05(3) .
W15 O52 2.24(3) .
W16 O161 1.76(2) .
W16 O61 1.77(2) .
W16 O60 1.88(2) .
W16 O62 1.97(2) .
W16 O49 2.08(2) .
W16 O51 2.28(2) .
W17 O63 1.68(3) .
W17 O64 1.810(19) .
W17 O62 1.92(2) .
W17 O36 1.99(2) .
W17 O50 2.05(2) .
W17 O51 2.42(2) .
W18 O65 1.73(2) .
W18 O59 1.85(3) .
W18 O55 1.91(3) .
W18 O47 1.93(3) .
W18 O45 2.05(3) .
W18 O52 2.38(2) .
W19 O66 1.74(3) .
W19 O67 1.91(3) .
W19 O68 1.91(2) .
W19 O70 1.92(2) .
W19 O69 1.94(2) .
W19 O71 2.31(2) .
W20 O72 1.71(2) .
W20 O74 1.87(2) .
W20 O73 1.89(2) .
W20 O75 1.90(2) .
W20 O68 1.98(3) .
W20 O71 2.29(2) .
W20 K2 3.592(7) .
W21 O77 1.74(3) .
W21 O76 1.83(2) .
W21 O79 1.87(2) .
W21 O74 1.96(2) .
W21 O78 2.04(2) .
W21 O80 2.50(2) .
W22 O83 1.72(2) .
W22 O81 1.81(3) .
W22 O82 1.87(2) .
W22 O69 1.90(2) .
W22 O75 1.97(3) .
W22 O71 2.32(2) .
W23 O84 1.75(3) .
W23 O78 1.84(2) .
W23 O86 1.87(2) .
W23 O85 1.90(3) .
W23 O81 2.03(2) .
W23 O80 2.40(2) .
W23 K1 4.138(9) 2_666
W24 O89 1.73(3) .
W24 O88 1.82(2) .
W24 O85 1.89(3) .
W24 O87 1.90(2) .
W24 O82 1.99(2) .
W24 O90 2.42(2) .
W25 O92 1.73(2) .
W25 O93 1.76(2) .
W25 O91 1.89(2) .
W25 O94 1.91(2) .
W25 O87 2.07(2) .
W25 O90 2.25(2) .
W26 O95 1.71(3) .
W26 O98 1.80(2) .
W26 O70 1.91(2) .
W26 O94 1.96(2) .
W26 O88 2.01(2) .
W26 O90 2.36(2) .
W27 O97 1.71(3) .
W27 O96 1.79(2) .
W27 O91 1.95(2) .
W27 O79 2.00(2) .
W27 O86 2.04(2) .
W27 O80 2.24(2) .
W28 O100 1.79(2) .
W28 O99 1.80(2) .
W28 O103 1.90(2) .
W28 O101 1.94(2) .
W28 O102 2.05(2) .
W28 O112 2.25(2) .
W29 O105 1.52(4) .
W29 O106 1.80(3) .
W29 O107 1.88(3) .
W29 O103 1.92(2) .
W29 O104 1.93(3) .
W29 O108 2.26(2) .
W30 O109 1.71(3) .
W30 O110 1.77(2) .
W30 O101 1.94(2) .
W30 O113 1.97(3) .
W30 O111 1.97(2) .
W30 O112 2.36(2) .
W31 O115 1.74(3) .
W31 O102 1.86(3) .
W31 O111 1.91(2) .
W31 O107 1.94(3) .
W31 O114 1.97(2) .
W31 O112 2.30(2) .
W32 O117 1.76(3) .
W32 O116 1.78(3) .
W32 O114 1.87(3) .
W32 O118 2.00(3) .
W32 O120 2.02(2) .
W32 O119 2.32(3) .
W33 O121 1.69(3) .
W33 O122 1.85(3) .
W33 O123 1.89(2) .
W33 O118 1.91(3) .
W33 O124 1.94(2) .
W33 O119 2.37(3) .
W34 O125 1.73(3) .
W34 O120 1.81(2) .
W34 O113 1.87(3) .
W34 O122 1.99(3) .
W34 O126 2.01(3) .
W34 O119 2.28(3) .
W35 O127 1.74(3) .
W35 O128 1.88(3) .
W35 O124 1.91(3) .
W35 O106 2.01(3) .
W35 O108 2.16(2) .
W35 O116 2.21(3) .
W36 O131 1.76(2) .
W36 O130 1.76(2) .
W36 O123 1.90(2) .
W36 O43 1.97(2) .
W36 O56 2.06(2) .
W36 O129 2.30(3) .
W37 O135 1.71(2) .
W37 O133 1.75(2) .
W37 O126 1.86(3) .
W37 O134 1.88(2) .
W37 O110 2.077(19) .
W37 O132 2.28(2) .
W38 O138 1.73(2) .
W38 O137 1.75(2) .
W38 O134 1.98(2) .
W38 O23 1.98(2) .
W38 O30 2.10(2) .
W38 O136 2.38(2) .
W39 O140 1.77(2) .
W39 O139 1.800(19) .
W39 O21 1.94(2) .
W39 O73 1.96(2) .
W39 O76 2.06(2) .
W39 O17 2.19(2) .
W39 K2 3.674(8) .
W40 O141 1.73(2) .
W40 O143 1.74(2) .
W40 O104 1.85(3) .
W40 O67 1.91(3) .
W40 O98 2.12(2) .
W40 O142 2.29(3) .
W41 O145 1.76(2) .
W41 O144 1.78(2) .
W41 O32 1.906(19) .
W41 O34 1.91(2) .
W41 O64 2.082(19) .
W41 O27 2.19(2) .
W41 K2 3.709(8) .
Nd1 O140 2.36(2) .
Nd1 O144 2.39(2) .
Nd1 O135 2.41(2) .
Nd1 O131 2.42(2) .
Nd1 O100 2.42(2) .
Nd1 O138 2.43(2) .
Nd1 O141 2.49(3) .
Nd1 O146 2.64(2) .
Nd1 K2 4.052(9) .
Nd2 O96 2.38(2) .
Nd2 O143 2.41(2) .
Nd2 O139 2.417(19) .
Nd2 O93 2.43(2) 2_676
Nd2 O92 2.45(2) .
Nd2 O99 2.49(2) .
Nd2 O148 2.51(2) .
Nd2 O147 2.54(3) .
Nd3 O145 2.38(2) .
Nd3 O57 2.39(2) .
Nd3 O61 2.40(2) 2_767
Nd3 O161 2.41(2) .
Nd3 O133 2.41(2) .
Nd3 O130 2.41(2) .
Nd3 O149 2.46(2) .
Nd3 O150 2.54(3) .
As1 O80 1.76(2) .
As1 O71 1.79(2) .
As1 O90 1.80(2) .
As2 O39 1.73(2) .
As2 O51 1.80(2) .
As2 O52 1.82(2) .
As3 O6 1.79(2) .
As3 O14 1.80(2) .
As3 O10 1.803(19) .
As4 O108 1.75(2) .
As4 O119 1.80(3) .
As4 O112 1.83(2) .
K1 O84 2.68(3) 2_666
K1 O109 2.69(3) 2_766
K1 O33 2.72(3) .
K1 O153 2.81(3) .
K1 O152 2.84(3) .
K1 O151 2.90(4) .
K1 W23 4.138(9) 2_666
K2 O146 2.63(3) .
K2 O17 2.68(2) .
K2 O27 2.68(2) .
K2 O72 2.79(2) .
K2 O35 2.81(3) .
K2 O140 2.92(2) .
K2 O144 3.00(2) .
K2 O18 3.10(2) .
K2 O73 3.14(2) .
K2 O34 3.25(2) .
K2 O68 3.43(2) .
K3 O160 2.39(5) .
K3 O217 2.48(6) .
K3 O159 2.56(2) .
K3 O158 2.79(4) .
Na1 O209 2.39(6) .
Na1 O215 2.41(5) .
Na1 O203 2.51(4) .
Na1 O202 2.51(5) .
Na1 O227 2.56(4) .
Na1 Na3 3.32(4) .
Na2 O125 2.31(3) 1_455
Na2 O157 2.39(4) .
Na2 O156 2.42(4) .
Na2 O154 2.48(5) .
Na2 O83 2.48(3) .
Na2 O155 2.54(6) .
Na3 O215 2.24(5) .
Na3 O223 2.24(6) .
Na3 O205 2.30(4) .
Na3 O203 2.49(4) .
Na3 O209 2.85(6) .
Na4 O211 2.38(7) .
Na4 O214 2.38(6) .
Na4 O218 2.45(6) .
Na4 O219 2.51(7) .
Na4 O106 2.98(5) 2_676
O61 Nd3 2.40(2) 2_767
O84 K1 2.68(3) 2_666
O93 Nd2 2.43(2) 2_676
O106 Na4 2.98(5) 2_676
O109 K1 2.69(3) 2_766
O125 Na2 2.31(3) 1_655
